data_4329774
loop_
_publ_author_name
'Angelos B. Canaj'
'Demetrios I. Tzimopoulos'
'Aggelos Philippidis'
'George E. Kostakis'
'Constantinos J. Milios'

_publ_section_title
;
 A Strongly Blue-Emitting Heptametallic [DyIII7] Centered-Octahedral
 Single-Molecule Magnet
;
_journal_name_full 'Inorganic Chemistry'
_journal_page_first 7451
_journal_page_last 7453
_journal_paper_doi 10.1021/ic301038q
_journal_volume 51
_journal_year 2012
_chemical_formula_sum 'C143 H126 Dy7 N10 O35'
_chemical_formula_weight 3682.04
_chemical_name_systematic
; 
 ? 
;
_space_group_IT_number 2
_symmetry_cell_setting triclinic
_symmetry_space_group_name_Hall '-P 1'
_symmetry_space_group_name_H-M 'P -1'
_atom_sites_solution_hydrogens geom
_atom_sites_solution_primary direct
_atom_sites_solution_secondary difmap
_audit_creation_method SHELXL-97
_cell_angle_alpha 94.751(5)
_cell_angle_beta 92.468(5)
_cell_angle_gamma 110.717(5)
_cell_formula_units_Z 2
_cell_length_a 18.5212(10)
_cell_length_b 19.1208(12)
_cell_length_c 21.8744(13)
_cell_measurement_reflns_used 74494
_cell_measurement_temperature 180(2)
_cell_measurement_theta_max 24.29
_cell_measurement_theta_min 1.14
_cell_volume 7199.0(8)
_computing_cell_refinement 'STOE X-AREA'
_computing_data_collection 'STOE X-AREA'
_computing_data_reduction 'STOE X-RED'
_computing_structure_refinement 'SHELXL-97 (Sheldrick, 1997)'
_computing_structure_solution 'SHELXS-97 (Sheldrick, 1990)'
_diffrn_ambient_temperature 180(2)
_diffrn_detector 'image plate ( 34 cm diameter )'
_diffrn_detector_type STOE
_diffrn_measured_fraction_theta_full 0.996
_diffrn_measured_fraction_theta_max 0.982
_diffrn_measurement_device '2-circle goniometer'
_diffrn_measurement_device_type 'STOE IPDS 2'
_diffrn_radiation_monochromator graphite
_diffrn_radiation_source 'fine-focus sealed tube'
_diffrn_radiation_type MoK\a
_diffrn_radiation_wavelength 0.71073
_diffrn_reflns_av_R_equivalents 0.0555
_diffrn_reflns_av_sigmaI/netI 0.0900
_diffrn_reflns_limit_h_max 22
_diffrn_reflns_limit_h_min -22
_diffrn_reflns_limit_k_max 23
_diffrn_reflns_limit_k_min -23
_diffrn_reflns_limit_l_max 26
_diffrn_reflns_limit_l_min -25
_diffrn_reflns_number 49280
_diffrn_reflns_theta_full 25.00
_diffrn_reflns_theta_max 25.75
_diffrn_reflns_theta_min 1.18
_exptl_absorpt_coefficient_mu 3.663
_exptl_absorpt_correction_T_max 0.7108
_exptl_absorpt_correction_T_min 0.4379
_exptl_absorpt_correction_type multi-scan
_exptl_absorpt_process_details 'XPREP in SHELXTL 6.14 (BrukerAXS Inc., 2003)'
_exptl_crystal_colour colourless
_exptl_crystal_density_diffrn 1.699
_exptl_crystal_description plate
_exptl_crystal_F_000 3592
_exptl_crystal_size_max 0.27
_exptl_crystal_size_mid 0.21
_exptl_crystal_size_min 0.10
_refine_diff_density_max 1.245
_refine_diff_density_min -1.211
_refine_diff_density_rms 0.118
_refine_ls_extinction_method none
_refine_ls_goodness_of_fit_ref 0.986
_refine_ls_hydrogen_treatment mixed
_refine_ls_matrix_type full
_refine_ls_number_parameters 1330
_refine_ls_number_reflns 27033
_refine_ls_number_restraints 71
_refine_ls_restrained_S_all 0.990
_refine_ls_R_factor_all 0.1243
_refine_ls_R_factor_gt 0.0596
_refine_ls_shift/su_max 0.001
_refine_ls_shift/su_mean 0.000
_refine_ls_structure_factor_coef Fsqd
_refine_ls_weighting_details 'calc w=1/[\s^2^(Fo^2^)+(0.0603P)^2^+0.0000P] where P=(Fo^2^+2Fc^2^)/3'
_refine_ls_weighting_scheme calc
_refine_ls_wR_factor_gt 0.1271
_refine_ls_wR_factor_ref 0.1479
_reflns_number_gt 15028
_reflns_number_total 27033
_reflns_threshold_expression >2sigma(I)
_cod_data_source_file ic301038q_si_002.cif
_cod_data_source_block at287
_cod_original_cell_volume 7199.0(7)
_cod_database_code 4329774

loop_
_symmetry_equiv_pos_as_xyz
'x, y, z'
'-x, -y, -z'

loop_
_atom_site_label
_atom_site_type_symbol
_atom_site_fract_x
_atom_site_fract_y
_atom_site_fract_z
_atom_site_U_iso_or_equiv
_atom_site_adp_type
_atom_site_occupancy
_atom_site_symmetry_multiplicity
_atom_site_calc_flag
_atom_site_refinement_flags
_atom_site_disorder_assembly
_atom_site_disorder_group
Dy1 Dy 0.07610(3) 0.12987(3) 0.26255(2) 0.06241(13) Uani 1 1 d . . .
Dy2 Dy 0.25378(3) 0.18120(3) 0.17616(2) 0.07460(15) Uani 1 1 d . A .
Dy3 Dy -0.04384(3) -0.08673(3) 0.24245(2) 0.07105(14) Uani 1 1 d . C .
Dy4 Dy 0.27215(3) 0.15983(3) 0.34905(2) 0.07337(15) Uani 1 1 d . A .
Dy5 Dy -0.04834(3) 0.22969(3) 0.18688(2) 0.07455(15) Uani 1 1 d . A .
Dy6 Dy -0.01063(3) 0.24238(3) 0.36145(2) 0.07563(15) Uani 1 1 d . E .
Dy7 Dy 0.26118(4) 0.46210(3) 0.29063(3) 0.1008(2) Uani 1 1 d . A .
N1 N 0.0263(5) 0.2275(5) 0.4682(4) 0.075(2) Uani 1 1 d . . .
N2 N 0.2519(6) 0.0384(5) 0.3916(5) 0.093(3) Uani 1 1 d . A .
N3 N 0.0316(6) -0.1214(5) 0.1600(4) 0.086(3) Uani 1 1 d . . .
N4 N -0.1478(5) 0.1262(6) 0.1187(4) 0.078(2) Uani 1 1 d . A .
N5 N -0.0206(7) 0.3702(6) 0.3730(5) 0.099(3) Uani 1 1 d . E .
N6 N 0.2091(5) 0.1856(4) 0.0688(4) 0.071(2) Uani 1 1 d . A .
N7 N 0.3880(6) 0.2744(7) 0.1877(5) 0.101(3) Uani 1 1 d . A .
N8 N 0.3719(6) 0.4846(6) 0.3680(6) 0.111(4) Uani 1 1 d . A .
N10 N 0.2017(9) 0.5178(9) 0.2148(9) 0.186(7) Uani 1 1 d . A .
H10A H 0.1935 0.5580 0.2352 0.224 Uiso 1 1 calc R . .
H10B H 0.2377 0.5369 0.1869 0.224 Uiso 1 1 calc R . .
N9 N -0.1433(6) -0.0862(6) 0.3148(5) 0.099(3) Uani 1 1 d . C .
O1 O 0.0443(4) 0.2350(4) 0.2642(3) 0.0713(18) Uani 1 1 d D . .
H1 H 0.089(4) 0.273(5) 0.278(5) 0.107 Uiso 1 1 d D . .
O2 O 0.2059(4) 0.2008(4) 0.2747(3) 0.0670(16) Uani 1 1 d D . .
H2 H 0.217(6) 0.246(3) 0.289(5) 0.101 Uiso 1 1 d D . .
O3 O 0.0827(4) 0.1824(4) 0.3691(3) 0.0676(16) Uani 1 1 d . . .
O4 O 0.1912(4) 0.1842(4) 0.4196(3) 0.0758(18) Uani 1 1 d . . .
O5 O -0.1145(5) 0.2159(5) 0.4125(4) 0.102(3) Uani 1 1 d . . .
O6 O 0.1495(4) 0.0649(4) 0.3175(3) 0.0678(17) Uani 1 1 d . . .
O7 O 0.0770(4) -0.0569(4) 0.2973(3) 0.0765(18) Uani 1 1 d . . .
O8 O 0.3841(4) 0.1694(5) 0.3935(4) 0.110(3) Uani 1 1 d . . .
O9 O 0.0492(4) 0.0150(4) 0.1978(3) 0.0714(17) Uani 1 1 d . . .
O10 O 0.1746(4) 0.0587(4) 0.1903(3) 0.0766(19) Uani 1 1 d . . .
O11 O -0.1267(5) -0.1738(4) 0.1740(4) 0.096(2) Uani 1 1 d . . .
O12 O -0.0718(4) 0.1143(4) 0.3262(3) 0.0768(18) Uani 1 1 d . . .
O13 O -0.0171(4) 0.0310(4) 0.3079(3) 0.0702(17) Uani 1 1 d . . .
O14 O -0.0619(5) -0.1862(6) 0.2979(5) 0.133(4) Uani 1 1 d . . .
O15 O -0.0468(4) 0.1078(4) 0.1996(3) 0.0683(17) Uani 1 1 d . . .
O16 O -0.1086(4) -0.0159(4) 0.1963(3) 0.0746(18) Uani 1 1 d . . .
O17 O -0.1228(5) 0.2794(5) 0.1381(4) 0.103(3) Uani 1 1 d . A .
O18 O 0.1085(5) 0.3402(5) 0.3768(4) 0.091(2) Uani 1 1 d . . .
O19 O 0.1817(6) 0.4616(5) 0.3676(5) 0.124(3) Uani 1 1 d . . .
O20 O -0.0945(4) 0.2479(4) 0.2805(3) 0.085(2) Uani 1 1 d . . .
O21 O 0.1211(4) 0.1721(4) 0.1628(3) 0.0694(17) Uani 1 1 d . . .
O22 O 0.0399(4) 0.2196(4) 0.1198(3) 0.0775(19) Uani 1 1 d . . .
O23 O 0.3034(4) 0.1161(4) 0.1139(4) 0.088(2) Uani 1 1 d . A .
O24 O 0.2616(5) 0.3067(4) 0.1817(4) 0.092(2) Uani 1 1 d . . .
O25 O 0.3227(6) 0.4271(5) 0.2131(5) 0.120(3) Uani 1 1 d . . .
O26 O 0.3249(4) 0.1514(4) 0.2564(3) 0.086(2) Uani 1 1 d . . .
O27 O 0.3293(4) 0.2891(5) 0.3745(4) 0.089(2) Uani 1 1 d . . .
O28 O 0.2722(5) 0.3525(4) 0.3219(4) 0.096(2) Uani 1 1 d . . .
O29 O 0.3255(9) 0.5810(6) 0.2975(9) 0.256(11) Uani 1 1 d D . .
O30 O 0.1417(5) 0.3795(4) 0.2443(4) 0.095(2) Uani 1 1 d . . .
O31 O 0.0306(6) 0.3529(5) 0.1891(5) 0.112(3) Uani 1 1 d . . .
C1 C 0.1274(6) 0.1930(6) 0.4179(5) 0.071(3) Uani 1 1 d . . .
C2 C 0.0999(6) 0.2134(6) 0.4797(5) 0.073(3) Uani 1 1 d . . .
C3 C 0.1610(7) 0.2812(7) 0.5135(5) 0.094(3) Uani 1 1 d . . .
H3A H 0.1697 0.3243 0.4898 0.140 Uiso 1 1 calc R . .
H3B H 0.2093 0.2715 0.5191 0.140 Uiso 1 1 calc R . .
H3C H 0.1440 0.2921 0.5538 0.140 Uiso 1 1 calc R . .
C4 C 0.0846(7) 0.1435(7) 0.5164(5) 0.092(3) Uani 1 1 d . . .
H4A H 0.0448 0.0997 0.4934 0.138 Uiso 1 1 calc R . .
H4B H 0.0670 0.1537 0.5566 0.138 Uiso 1 1 calc R . .
H4C H 0.1326 0.1333 0.5222 0.138 Uiso 1 1 calc R . .
C5 C -0.0108(6) 0.2355(6) 0.5162(5) 0.082(3) Uani 1 1 d . . .
H5A H 0.0140 0.2321 0.5542 0.098 Uiso 1 1 calc R . .
C6 C -0.0832(4) 0.2486(4) 0.5221(3) 0.084(3) Uani 1 1 d G . .
C7 C -0.1319(5) 0.2337(4) 0.4687(3) 0.104(4) Uani 1 1 d G . .
C8 C -0.2055(5) 0.2370(5) 0.4713(3) 0.141(6) Uani 1 1 d G . .
H8A H -0.2387 0.2268 0.4348 0.169 Uiso 1 1 calc R . .
C9 C -0.2305(4) 0.2551(5) 0.5274(4) 0.165(8) Uani 1 1 d G . .
H9A H -0.2808 0.2573 0.5292 0.198 Uiso 1 1 calc R . .
C10 C -0.1818(4) 0.2700(3) 0.5809(3) 0.123(5) Uani 1 1 d G . .
C15 C -0.1082(3) 0.2668(3) 0.5782(3) 0.098(4) Uani 1 1 d G . .
C11 C -0.0596(4) 0.2817(5) 0.6317(3) 0.123(5) Uani 1 1 d G . .
H11A H -0.0092 0.2795 0.6298 0.148 Uiso 1 1 calc R . .
C12 C -0.0845(6) 0.2999(5) 0.6878(3) 0.138(6) Uani 1 1 d G . .
H12A H -0.0513 0.3100 0.7243 0.165 Uiso 1 1 calc R . .
C13 C -0.1581(6) 0.3031(5) 0.6904(3) 0.140(7) Uani 1 1 d G . .
H13A H -0.1752 0.3155 0.7288 0.168 Uiso 1 1 calc R . .
C14 C -0.2068(5) 0.2882(5) 0.6370(4) 0.142(6) Uani 1 1 d G . .
H14A H -0.2571 0.2904 0.6388 0.170 Uiso 1 1 calc R . .
C16 C 0.1328(6) -0.0048(7) 0.3254(4) 0.068(3) Uani 1 1 d . . .
C17 C 0.1799(6) -0.0268(6) 0.3734(5) 0.075(3) Uani 1 1 d . . .
C18 C 0.1279(8) -0.0470(8) 0.4273(5) 0.109(4) Uani 1 1 d . . .
H18G H 0.1179 -0.0025 0.4441 0.164 Uiso 1 1 calc R . .
H18H H 0.1541 -0.0642 0.4595 0.164 Uiso 1 1 calc R . .
H18I H 0.0788 -0.0871 0.4125 0.164 Uiso 1 1 calc R . .
C19 C 0.1976(7) -0.0957(6) 0.3460(5) 0.090(3) Uani 1 1 d . . .
H19A H 0.2309 -0.0815 0.3120 0.135 Uiso 1 1 calc R . .
H19B H 0.1490 -0.1363 0.3306 0.135 Uiso 1 1 calc R . .
H19C H 0.2240 -0.1130 0.3779 0.135 Uiso 1 1 calc R . .
C20 C 0.2970(8) 0.0243(8) 0.4342(8) 0.136(6) Uani 1 1 d D . .
C21A C 0.3603(8) 0.0718(9) 0.4772(7) 0.107(6) Uiso 0.50 1 d PGD A 1
C22A C 0.4028(11) 0.1359(10) 0.4506(7) 0.112(6) Uiso 0.50 1 d PG A 1
C23A C 0.4797(10) 0.1754(9) 0.4715(8) 0.141(8) Uiso 0.50 1 d PG A 1
H23A H 0.5088 0.2192 0.4533 0.170 Uiso 0.50 1 calc PR A 1
C24A C 0.5141(8) 0.1509(9) 0.5188(8) 0.155(9) Uiso 0.50 1 d PG A 1
H24A H 0.5666 0.1779 0.5331 0.186 Uiso 0.50 1 calc PR A 1
C25A C 0.4715(7) 0.0869(8) 0.5454(6) 0.137(8) Uiso 0.50 1 d PG A 1
C30A C 0.3946(7) 0.0473(7) 0.5245(6) 0.116(6) Uiso 0.50 1 d PG A 1
C26A C 0.3521(9) -0.0167(8) 0.5511(8) 0.128(7) Uiso 0.50 1 d PG A 1
H26A H 0.2995 -0.0438 0.5368 0.153 Uiso 0.50 1 calc PR A 1
C27A C 0.3864(13) -0.0413(10) 0.5984(9) 0.168(10) Uiso 0.50 1 d PG A 1
H27A H 0.3573 -0.0850 0.6166 0.201 Uiso 0.50 1 calc PR A 1
C28A C 0.4633(13) -0.0017(12) 0.6193(8) 0.169(10) Uiso 0.50 1 d PG A 1
H28A H 0.4868 -0.0185 0.6516 0.203 Uiso 0.50 1 calc PR A 1
C29A C 0.5058(10) 0.0623(11) 0.5927(8) 0.148(9) Uiso 0.50 1 d PG A 1
H29A H 0.5584 0.0894 0.6070 0.178 Uiso 0.50 1 calc PR A 1
C21B C 0.3802(7) 0.0719(9) 0.4533(7) 0.107(6) Uiso 0.50 1 d PGD A 2
C22B C 0.4182(10) 0.1347(10) 0.4235(7) 0.112(6) Uiso 0.50 1 d PG A 2
C23B C 0.4967(10) 0.1745(9) 0.4377(8) 0.141(8) Uiso 0.50 1 d PG A 2
H23B H 0.5227 0.2174 0.4174 0.170 Uiso 0.50 1 calc PR A 2
C24B C 0.5374(8) 0.1515(9) 0.4819(9) 0.155(9) Uiso 0.50 1 d PG A 2
H24B H 0.5911 0.1787 0.4916 0.186 Uiso 0.50 1 calc PR A 2
C25B C 0.4994(7) 0.0887(8) 0.5117(6) 0.137(8) Uiso 0.50 1 d PG A 2
C30B C 0.4209(7) 0.0489(7) 0.4974(6) 0.116(6) Uiso 0.50 1 d PG A 2
C26B C 0.3829(9) -0.0139(8) 0.5272(8) 0.128(7) Uiso 0.50 1 d PG A 2
H26B H 0.3292 -0.0411 0.5174 0.153 Uiso 0.50 1 calc PR A 2
C27B C 0.4236(13) -0.0368(10) 0.5713(9) 0.168(10) Uiso 0.50 1 d PG A 2
H27B H 0.3976 -0.0798 0.5917 0.201 Uiso 0.50 1 calc PR A 2
C28B C 0.5021(13) 0.0029(12) 0.5856(8) 0.169(10) Uiso 0.50 1 d PG A 2
H28B H 0.5299 -0.0128 0.6157 0.203 Uiso 0.50 1 calc PR A 2
C29B C 0.5401(9) 0.0657(11) 0.5558(8) 0.148(9) Uiso 0.50 1 d PG A 2
H29B H 0.5937 0.0929 0.5656 0.178 Uiso 0.50 1 calc PR A 2
C31 C 0.1116(7) 0.0069(6) 0.1819(4) 0.071(3) Uani 1 1 d . . .
C32 C 0.1072(6) -0.0671(6) 0.1476(5) 0.075(3) Uani 1 1 d . . .
C33 C 0.1744(7) -0.0897(8) 0.1707(6) 0.107(4) Uani 1 1 d . . .
H33A H 0.1703 -0.0977 0.2142 0.161 Uiso 1 1 calc R . .
H33B H 0.2236 -0.0495 0.1657 0.161 Uiso 1 1 calc R . .
H33C H 0.1721 -0.1362 0.1468 0.161 Uiso 1 1 calc R . .
C34 C 0.1115(7) -0.0545(7) 0.0809(5) 0.094(3) Uani 1 1 d . . .
H34A H 0.0684 -0.0395 0.0673 0.142 Uiso 1 1 calc R . .
H34B H 0.1081 -0.1010 0.0565 0.142 Uiso 1 1 calc R . .
H34C H 0.1607 -0.0146 0.0752 0.142 Uiso 1 1 calc R . .
C35 C 0.0100(7) -0.1864(7) 0.1287(6) 0.091(3) Uani 1 1 d . . .
H35A H 0.0465 -0.1927 0.1017 0.109 Uiso 1 1 calc R . .
C36 C -0.2029(4) -0.3706(4) 0.1187(4) 0.121(5) Uani 1 1 d G . .
H36A H -0.2514 -0.4110 0.1157 0.146 Uiso 1 1 calc R . .
C37 C -0.1965(4) -0.2999(5) 0.1455(3) 0.107(4) Uani 1 1 d G . .
H37A H -0.2406 -0.2921 0.1608 0.129 Uiso 1 1 calc R . .
C38 C -0.1257(5) -0.2408(4) 0.1499(3) 0.099(4) Uani 1 1 d G . .
C39 C -0.0612(4) -0.2523(3) 0.1275(3) 0.096(4) Uani 1 1 d G . .
C40 C -0.0676(4) -0.3229(3) 0.1007(3) 0.106(4) Uani 1 1 d G . .
C45 C -0.1385(4) -0.3821(3) 0.0963(3) 0.115(5) Uani 1 1 d G . .
C41 C -0.1449(6) -0.4527(3) 0.0695(4) 0.146(6) Uani 1 1 d G . .
H41A H -0.1933 -0.4931 0.0665 0.175 Uiso 1 1 calc R . .
C42 C -0.0804(7) -0.4642(4) 0.0471(4) 0.164(7) Uani 1 1 d G . .
H42A H -0.0848 -0.5125 0.0287 0.197 Uiso 1 1 calc R . .
C43 C -0.0096(6) -0.4050(6) 0.0515(4) 0.173(8) Uani 1 1 d G . .
H43A H 0.0345 -0.4129 0.0361 0.208 Uiso 1 1 calc R . .
C44 C -0.0032(4) -0.3344(5) 0.0783(4) 0.138(6) Uani 1 1 d G . .
H44A H 0.0453 -0.2940 0.0813 0.165 Uiso 1 1 calc R . .
C46 C -0.0730(6) 0.0491(6) 0.3225(4) 0.070(3) Uani 1 1 d . . .
C47 C -0.1478(6) -0.0137(6) 0.3411(5) 0.077(3) Uani 1 1 d . . .
C48 C -0.1387(7) -0.0066(8) 0.4104(5) 0.103(4) Uani 1 1 d . . .
H48A H -0.1833 -0.0446 0.4257 0.155 Uiso 1 1 calc R . .
H48B H -0.1360 0.0437 0.4267 0.155 Uiso 1 1 calc R . .
H48C H -0.0911 -0.0142 0.4237 0.155 Uiso 1 1 calc R . .
C49 C -0.2188(6) -0.0007(9) 0.3189(6) 0.109(4) Uani 1 1 d . . .
H49A H -0.2647 -0.0405 0.3304 0.164 Uiso 1 1 calc R . .
H49B H -0.2208 -0.0010 0.2740 0.164 Uiso 1 1 calc R . .
H49C H -0.2175 0.0482 0.3376 0.164 Uiso 1 1 calc R . .
C50 C -0.1949(9) -0.1477(10) 0.3289(8) 0.137(6) Uani 1 1 d . . .
H50 H -0.2301 -0.1432 0.3580 0.165 Uiso 1 1 calc R B 1
C51A C -0.2010(16) -0.3702(16) 0.3001(13) 0.168(7) Uiso 0.50 1 d PG C 1
H51A H -0.2002 -0.4196 0.2992 0.202 Uiso 0.50 1 calc PR C 1
C52A C -0.1319(13) -0.309(2) 0.3044(14) 0.150(7) Uiso 0.50 1 d PG C 1
H52A H -0.0839 -0.3163 0.3065 0.180 Uiso 0.50 1 calc PR C 1
C53A C -0.1331(11) -0.2364(17) 0.3057(13) 0.122(5) Uiso 0.50 1 d PG C 1
C54A C -0.2034(13) -0.2254(12) 0.3027(11) 0.116(6) Uiso 0.50 1 d PG C 1
C55A C -0.2725(11) -0.2867(11) 0.2983(8) 0.147(8) Uiso 0.50 1 d PG C 1
C60A C -0.2713(13) -0.3591(11) 0.2971(9) 0.145(8) Uiso 0.50 1 d PG C 1
C56A C -0.3404(16) -0.4205(11) 0.2928(12) 0.239(16) Uiso 0.50 1 d PG C 1
H56A H -0.3396 -0.4700 0.2919 0.287 Uiso 0.50 1 calc PR C 1
C57A C -0.4107(13) -0.4095(15) 0.2897(13) 0.215(15) Uiso 0.50 1 d PG C 1
H57A H -0.4579 -0.4514 0.2868 0.259 Uiso 0.50 1 calc PR C 1
C58A C -0.4118(11) -0.3371(18) 0.2910(13) 0.241(17) Uiso 0.50 1 d PG C 1
H58A H -0.4599 -0.3295 0.2889 0.289 Uiso 0.50 1 calc PR C 1
C59A C -0.3427(12) -0.2757(14) 0.2953(11) 0.158(9) Uiso 0.50 1 d PG C 1
H59A H -0.3435 -0.2262 0.2962 0.190 Uiso 0.50 1 calc PR C 1
C51B C -0.1962(16) -0.3746(15) 0.3074(13) 0.168(7) Uiso 0.50 1 d PG . 2
H51B H -0.1987 -0.4252 0.3035 0.202 Uiso 0.50 1 calc PR . 2
C52B C -0.1294(14) -0.317(2) 0.2942(14) 0.150(7) Uiso 0.50 1 d PG . 2
H52B H -0.0863 -0.3291 0.2814 0.180 Uiso 0.50 1 calc PR . 2
C53B C -0.1258(11) -0.2433(18) 0.2999(13) 0.122(5) Uiso 0.50 1 d PG . 2
C54B C -0.1890(12) -0.2263(12) 0.3186(11) 0.116(6) Uiso 0.50 1 d PG . 2
C55B C -0.2558(11) -0.2834(11) 0.3317(8) 0.147(8) Uiso 0.50 1 d PG . 2
C60B C -0.2594(12) -0.3575(11) 0.3261(9) 0.145(8) Uiso 0.50 1 d PG . 2
C56B C -0.3262(15) -0.4147(11) 0.3393(12) 0.239(16) Uiso 0.50 1 d PG . 2
H56B H -0.3286 -0.4653 0.3354 0.287 Uiso 0.50 1 calc PR . 2
C57B C -0.3894(13) -0.3977(16) 0.3580(12) 0.215(15) Uiso 0.50 1 d PG . 2
H57B H -0.4350 -0.4367 0.3670 0.259 Uiso 0.50 1 calc PR . 2
C58B C -0.3858(12) -0.3235(18) 0.3636(12) 0.241(17) Uiso 0.50 1 d PG . 2
H58B H -0.4290 -0.3119 0.3764 0.289 Uiso 0.50 1 calc PR . 2
C59B C -0.3190(13) -0.2664(14) 0.3505(11) 0.158(9) Uiso 0.50 1 d PG . 2
H59B H -0.3165 -0.2157 0.3543 0.190 Uiso 0.50 1 calc PR . 2
C61 C -0.1020(6) 0.0448(8) 0.1778(5) 0.071(3) Uani 1 1 d . C .
C62 C -0.1584(6) 0.0470(7) 0.1279(5) 0.075(3) Uani 1 1 d . . .
C63 C -0.2400(6) 0.0039(8) 0.1450(6) 0.100(4) Uani 1 1 d . C .
H63A H -0.2521 0.0317 0.1803 0.150 Uiso 1 1 calc R . .
H63B H -0.2432 -0.0458 0.1558 0.150 Uiso 1 1 calc R . .
H63C H -0.2772 -0.0019 0.1100 0.150 Uiso 1 1 calc R . .
C64 C -0.1400(7) 0.0037(7) 0.0709(5) 0.092(3) Uani 1 1 d . C .
H64A H -0.0878 0.0317 0.0596 0.138 Uiso 1 1 calc R . .
H64B H -0.1777 -0.0016 0.0363 0.138 Uiso 1 1 calc R . .
H64C H -0.1430 -0.0462 0.0809 0.138 Uiso 1 1 calc R . .
C65 C -0.1920(7) 0.1323(7) 0.0725(6) 0.090(3) Uani 1 1 d . . .
H65A H -0.2214 0.0857 0.0496 0.108 Uiso 1 1 calc R C .
C66 C -0.2045(4) 0.1965(5) 0.0496(3) 0.096(4) Uani 1 1 d G C .
C67 C -0.1665(4) 0.2653(5) 0.0842(3) 0.116(5) Uani 1 1 d G . .
C68 C -0.1724(5) 0.3305(4) 0.0647(4) 0.135(6) Uani 1 1 d G C .
H68A H -0.1464 0.3776 0.0883 0.162 Uiso 1 1 calc R . .
C69 C -0.2164(6) 0.3270(4) 0.0106(5) 0.163(8) Uani 1 1 d G . .
H69A H -0.2204 0.3716 -0.0028 0.196 Uiso 1 1 calc R C .
C70 C -0.2544(4) 0.2582(4) -0.0240(3) 0.145(7) Uani 1 1 d G C .
C75 C -0.2485(3) 0.1930(4) -0.0045(3) 0.104(4) Uani 1 1 d G . .
C71 C -0.2865(5) 0.1242(4) -0.0391(4) 0.120(5) Uani 1 1 d G C .
H71A H -0.2825 0.0796 -0.0257 0.144 Uiso 1 1 calc R . .
C72 C -0.3305(5) 0.1206(6) -0.0932(4) 0.154(7) Uani 1 1 d G . .
H72A H -0.3564 0.0736 -0.1168 0.185 Uiso 1 1 calc R C .
C73 C -0.3364(6) 0.1859(7) -0.1127(4) 0.175(8) Uani 1 1 d G C .
H73A H -0.3664 0.1834 -0.1496 0.210 Uiso 1 1 calc R . .
C74 C -0.2984(6) 0.2547(6) -0.0781(4) 0.204(11) Uani 1 1 d G . .
H74A H -0.3024 0.2992 -0.0914 0.245 Uiso 1 1 calc R C .
C76 C 0.1178(9) 0.4104(9) 0.3778(6) 0.108(4) Uani 1 1 d . . .
C77 C 0.0486(10) 0.4316(7) 0.3976(6) 0.105(4) Uani 1 1 d . . .
C78 C 0.0535(9) 0.4361(8) 0.4701(6) 0.121(5) Uani 1 1 d . . .
H78A H 0.0467 0.3864 0.4829 0.181 Uiso 1 1 calc R . .
H78B H 0.0127 0.4527 0.4856 0.181 Uiso 1 1 calc R . .
H78C H 0.1042 0.4721 0.4868 0.181 Uiso 1 1 calc R . .
C79 C 0.0587(11) 0.5106(8) 0.3789(7) 0.146(6) Uani 1 1 d . . .
H79A H 0.0569 0.5092 0.3339 0.220 Uiso 1 1 calc R . .
H79B H 0.1086 0.5468 0.3968 0.220 Uiso 1 1 calc R . .
H79C H 0.0168 0.5257 0.3940 0.220 Uiso 1 1 calc R . .
C80 C -0.0827(7) 0.3814(7) 0.3570(6) 0.110(4) Uani 1 1 d D . .
H80 H -0.0797 0.4312 0.3693 0.132 Uiso 1 1 calc R D 1
C81A C -0.1487(6) 0.3406(8) 0.3279(7) 0.088(4) Uiso 0.50 1 d PGD E 1
C82A C -0.1545(7) 0.2760(9) 0.2907(7) 0.086(4) Uiso 0.50 1 d PG E 1
C83A C -0.2264(9) 0.2276(7) 0.2644(7) 0.087(4) Uiso 0.50 1 d PG E 1
H83A H -0.2304 0.1835 0.2390 0.104 Uiso 0.50 1 calc PR E 1
C84A C -0.2925(7) 0.2439(6) 0.2754(6) 0.091(5) Uiso 0.50 1 d PG E 1
H84A H -0.3416 0.2108 0.2575 0.109 Uiso 0.50 1 calc PR E 1
C85A C -0.2866(6) 0.3085(6) 0.3127(5) 0.090(5) Uiso 0.50 1 d PG E 1
C90A C -0.2148(6) 0.3568(6) 0.3389(5) 0.091(4) Uiso 0.50 1 d PG E 1
C86A C -0.2089(9) 0.4214(7) 0.3761(7) 0.125(7) Uiso 0.50 1 d PG E 1
H86A H -0.1598 0.4545 0.3941 0.150 Uiso 0.50 1 calc PR E 1
C87A C -0.2750(11) 0.4377(8) 0.3871(7) 0.136(8) Uiso 0.50 1 d PG E 1
H87A H -0.2710 0.4818 0.4126 0.163 Uiso 0.50 1 calc PR E 1
C88A C -0.3468(9) 0.3893(10) 0.3609(8) 0.125(7) Uiso 0.50 1 d PG E 1
H88A H -0.3920 0.4004 0.3684 0.150 Uiso 0.50 1 calc PR E 1
C89A C -0.3527(6) 0.3247(9) 0.3237(7) 0.124(7) Uiso 0.50 1 d PG E 1
H89A H -0.4018 0.2916 0.3057 0.149 Uiso 0.50 1 calc PR E 1
C81B C -0.1633(6) 0.3205(8) 0.3346(7) 0.088(4) Uiso 0.50 1 d PGD E 2
C82B C -0.1626(7) 0.2586(9) 0.2968(7) 0.086(4) Uiso 0.50 1 d PG E 2
C83B C -0.2319(8) 0.2043(7) 0.2716(6) 0.087(4) Uiso 0.50 1 d PG E 2
H83B H -0.2315 0.1620 0.2458 0.104 Uiso 0.50 1 calc PR E 2
C84B C -0.3019(7) 0.2117(6) 0.2842(6) 0.091(5) Uiso 0.50 1 d PG E 2
H84B H -0.3493 0.1746 0.2670 0.109 Uiso 0.50 1 calc PR E 2
C85B C -0.3026(6) 0.2736(6) 0.3220(5) 0.090(5) Uiso 0.50 1 d PG E 2
C90B C -0.2333(6) 0.3280(6) 0.3472(5) 0.091(4) Uiso 0.50 1 d PG E 2
C86B C -0.2340(9) 0.3899(7) 0.3850(7) 0.125(7) Uiso 0.50 1 d PG E 2
H86B H -0.1866 0.4270 0.4022 0.150 Uiso 0.50 1 calc PR E 2
C87B C -0.3040(11) 0.3974(8) 0.3976(7) 0.136(8) Uiso 0.50 1 d PG E 2
H87B H -0.3044 0.4396 0.4234 0.163 Uiso 0.50 1 calc PR E 2
C88B C -0.3733(9) 0.3430(10) 0.3724(7) 0.125(7) Uiso 0.50 1 d PG E 2
H88B H -0.4211 0.3481 0.3810 0.150 Uiso 0.50 1 calc PR E 2
C89B C -0.3726(6) 0.2811(9) 0.3346(7) 0.124(7) Uiso 0.50 1 d PG E 2
H89B H -0.4199 0.2439 0.3174 0.149 Uiso 0.50 1 calc PR E 2
C91 C 0.0980(7) 0.2015(6) 0.1189(5) 0.077(3) Uani 1 1 d . E .
C92 C 0.1373(6) 0.2054(6) 0.0590(5) 0.070(3) Uani 1 1 d . . .
C93 C 0.1607(7) 0.2851(7) 0.0421(5) 0.093(3) Uani 1 1 d . E .
H93A H 0.1982 0.3193 0.0740 0.139 Uiso 1 1 calc R . .
H93B H 0.1149 0.2992 0.0385 0.139 Uiso 1 1 calc R . .
H93C H 0.1843 0.2883 0.0026 0.139 Uiso 1 1 calc R . .
C94 C 0.0778(6) 0.1480(6) 0.0104(5) 0.082(3) Uani 1 1 d . E .
H94A H 0.0322 0.1623 0.0049 0.123 Uiso 1 1 calc R . .
H94B H 0.0622 0.0977 0.0243 0.123 Uiso 1 1 calc R . .
H94C H 0.1014 0.1478 -0.0288 0.123 Uiso 1 1 calc R . .
C95 C 0.2436(6) 0.1785(6) 0.0198(5) 0.077(3) Uani 1 1 d . . .
H95A H 0.2213 0.1887 -0.0167 0.093 Uiso 1 1 calc R E .
C96 C 0.4250(4) 0.0950(5) -0.0043(3) 0.124(5) Uani 1 1 d G . .
H96A H 0.4638 0.0737 -0.0097 0.149 Uiso 1 1 calc R . .
C97 C 0.3889(4) 0.0903(5) 0.0504(3) 0.110(4) Uani 1 1 d G E .
H97A H 0.4030 0.0658 0.0824 0.132 Uiso 1 1 calc R . .
C98 C 0.3321(4) 0.1215(4) 0.0582(3) 0.090(3) Uani 1 1 d G . .
C99 C 0.3115(3) 0.1573(4) 0.0114(3) 0.078(3) Uani 1 1 d G E .
C100 C 0.3476(3) 0.1620(3) -0.0433(3) 0.101(4) Uani 1 1 d G . .
C105 C 0.4044(3) 0.1308(4) -0.0511(3) 0.119(5) Uani 1 1 d G E .
C101 C 0.4406(4) 0.1355(5) -0.1058(3) 0.143(6) Uani 1 1 d G . .
H10C H 0.4794 0.1142 -0.1112 0.171 Uiso 1 1 calc R E .
C102 C 0.4200(5) 0.1713(6) -0.1527(3) 0.167(8) Uani 1 1 d G E .
H10D H 0.4447 0.1745 -0.1900 0.200 Uiso 1 1 calc R . .
C103 C 0.3632(6) 0.2025(6) -0.1448(3) 0.170(8) Uani 1 1 d G . .
H10E H 0.3491 0.2270 -0.1768 0.204 Uiso 1 1 calc R E .
C104 C 0.3270(5) 0.1978(5) -0.0901(3) 0.124(5) Uani 1 1 d G E .
H10F H 0.2882 0.2191 -0.0847 0.149 Uiso 1 1 calc R . .
C106 C 0.3243(9) 0.3628(8) 0.1933(5) 0.097(4) Uani 1 1 d . . .
C107 C 0.3991(8) 0.3539(9) 0.1798(8) 0.126(5) Uani 1 1 d . . .
C108 C 0.4650(10) 0.4128(10) 0.2231(11) 0.186(9) Uani 1 1 d . . .
H10G H 0.4542 0.4052 0.2660 0.278 Uiso 1 1 calc R . .
H10H H 0.4680 0.4635 0.2154 0.278 Uiso 1 1 calc R . .
H10I H 0.5143 0.4070 0.2152 0.278 Uiso 1 1 calc R . .
C109 C 0.4127(11) 0.3636(9) 0.1115(8) 0.170(8) Uani 1 1 d . . .
H10J H 0.4189 0.4151 0.1038 0.255 Uiso 1 1 calc R . .
H10K H 0.3683 0.3280 0.0857 0.255 Uiso 1 1 calc R . .
H10L H 0.4597 0.3539 0.1017 0.255 Uiso 1 1 calc R . .
C110 C 0.4454(8) 0.2556(7) 0.1965(6) 0.117(5) Uani 1 1 d D . .
H110 H 0.4947 0.2947 0.1984 0.141 Uiso 1 1 calc R F 1
C111 C 0.4573(10) 0.0543(8) 0.2294(9) 0.106(5) Uiso 0.50 1 d PG A 1
H11B H 0.4614 0.0079 0.2384 0.127 Uiso 0.50 1 calc PR A 1
C112 C 0.3974(10) 0.0748(10) 0.2510(10) 0.096(4) Uiso 0.50 1 d PG A 1
H11C H 0.3605 0.0425 0.2748 0.115 Uiso 0.50 1 calc PR A 1
C113 C 0.3914(10) 0.1425(10) 0.2379(10) 0.083(4) Uiso 0.50 1 d PG A 1
C114 C 0.4454(10) 0.1898(8) 0.2032(9) 0.088(4) Uiso 0.50 1 d PGD A 1
C115 C 0.5053(7) 0.1693(6) 0.1816(6) 0.096(4) Uiso 0.50 1 d PG A 1
C120 C 0.5113(7) 0.1015(6) 0.1947(6) 0.086(4) Uiso 0.50 1 d PG A 1
C116 C 0.5712(9) 0.0810(8) 0.1731(8) 0.113(6) Uiso 0.50 1 d PG A 1
H11D H 0.5753 0.0347 0.1821 0.136 Uiso 0.50 1 calc PR A 1
C117 C 0.6252(9) 0.1282(10) 0.1384(8) 0.110(6) Uiso 0.50 1 d PG A 1
H11E H 0.6662 0.1142 0.1236 0.132 Uiso 0.50 1 calc PR A 1
C118 C 0.6193(9) 0.1960(9) 0.1253(8) 0.108(6) Uiso 0.50 1 d PG A 1
H11F H 0.6562 0.2283 0.1016 0.130 Uiso 0.50 1 calc PR A 1
C119 C 0.5593(9) 0.2165(8) 0.1469(8) 0.098(5) Uiso 0.50 1 d PG A 1
H11G H 0.5553 0.2628 0.1380 0.117 Uiso 0.50 1 calc PR A 1
C161 C 0.4425(10) 0.0329(8) 0.2353(9) 0.106(5) Uiso 0.50 1 d PG A 2
H16A H 0.4414 -0.0152 0.2442 0.127 Uiso 0.50 1 calc PR A 2
C162 C 0.3884(10) 0.0611(10) 0.2586(10) 0.096(4) Uiso 0.50 1 d PG A 2
H16B H 0.3504 0.0323 0.2834 0.115 Uiso 0.50 1 calc PR A 2
C163 C 0.3901(10) 0.1316(10) 0.2456(10) 0.083(4) Uiso 0.50 1 d PG A 2
C164 C 0.4458(10) 0.1738(8) 0.2093(9) 0.088(4) Uiso 0.50 1 d PGD A 2
C165 C 0.4998(7) 0.1456(6) 0.1861(6) 0.096(4) Uiso 0.50 1 d PG A 2
C170 C 0.4982(7) 0.0752(6) 0.1991(6) 0.086(4) Uiso 0.50 1 d PG A 2
C166 C 0.5522(9) 0.0469(8) 0.1758(8) 0.113(6) Uiso 0.50 1 d PG A 2
H16C H 0.5511 -0.0012 0.1847 0.136 Uiso 0.50 1 calc PR A 2
C167 C 0.6079(9) 0.0892(9) 0.1396(8) 0.110(6) Uiso 0.50 1 d PG A 2
H16D H 0.6448 0.0699 0.1237 0.132 Uiso 0.50 1 calc PR A 2
C168 C 0.6095(9) 0.1596(9) 0.1266(8) 0.108(6) Uiso 0.50 1 d PG A 2
H16E H 0.6476 0.1885 0.1018 0.130 Uiso 0.50 1 calc PR A 2
C169 C 0.5555(9) 0.1878(7) 0.1498(8) 0.098(5) Uiso 0.50 1 d PG A 2
H16F H 0.5566 0.2360 0.1409 0.117 Uiso 0.50 1 calc PR A 2
C121 C 0.3212(7) 0.3499(7) 0.3626(6) 0.087(3) Uani 1 1 d . A .
C122 C 0.3725(7) 0.4222(7) 0.4022(6) 0.088(3) Uani 1 1 d . . .
C123 C 0.3337(8) 0.4217(7) 0.4616(6) 0.111(4) Uani 1 1 d . A .
H12D H 0.2825 0.4245 0.4532 0.167 Uiso 1 1 calc R . .
H12E H 0.3654 0.4651 0.4902 0.167 Uiso 1 1 calc R . .
H12F H 0.3282 0.3752 0.4800 0.167 Uiso 1 1 calc R . .
C124 C 0.4546(7) 0.4191(8) 0.4127(7) 0.122(5) Uani 1 1 d . A .
H12G H 0.4774 0.4187 0.3732 0.183 Uiso 1 1 calc R . .
H12H H 0.4510 0.3735 0.4317 0.183 Uiso 1 1 calc R . .
H12I H 0.4872 0.4634 0.4400 0.183 Uiso 1 1 calc R . .
C125 C 0.4232(13) 0.5536(10) 0.3897(12) 0.202(10) Uani 1 1 d DU . .
H125 H 0.4574 0.5528 0.4231 0.243 Uiso 1 1 calc R A .
C126 C 0.4365(8) 0.6297(5) 0.3716(7) 0.35(2) Uani 1 1 d GDU A .
C127 C 0.3839(7) 0.6388(7) 0.3286(7) 0.196(10) Uani 1 1 d GDU A .
C128 C 0.3978(7) 0.7084(8) 0.3071(6) 0.173(8) Uani 1 1 d GU . .
H128 H 0.3619 0.7146 0.2777 0.208 Uiso 1 1 calc R A .
C129 C 0.4644(8) 0.7690(7) 0.3285(7) 0.219(11) Uani 1 1 d GU A .
H129 H 0.4740 0.8166 0.3138 0.263 Uiso 1 1 calc R . .
C130 C 0.5170(7) 0.7599(5) 0.3715(6) 0.32(2) Uani 1 1 d GU . .
C135 C 0.5030(7) 0.6903(6) 0.3931(5) 0.176(8) Uani 1 1 d GU A .
C131 C 0.5556(9) 0.6813(9) 0.4361(7) 0.221(12) Uani 1 1 d G . .
H131 H 0.5461 0.6337 0.4509 0.265 Uiso 1 1 calc R A .
C132 C 0.6222(9) 0.7418(11) 0.4576(8) 0.37(3) Uani 1 1 d G A .
H132 H 0.6582 0.7356 0.4870 0.449 Uiso 1 1 calc R . .
C133 C 0.6362(9) 0.8114(10) 0.4360(9) 0.33(2) Uani 1 1 d G . .
H133 H 0.6817 0.8528 0.4507 0.393 Uiso 1 1 calc R A .
C134 C 0.5836(9) 0.8205(7) 0.3930(9) 0.57(6) Uani 1 1 d G A .
H134 H 0.5932 0.8681 0.3783 0.680 Uiso 1 1 calc R . .
C136 C 0.0962(10) 0.3937(8) 0.2055(6) 0.097(4) Uani 1 1 d . A .
C137 C 0.1302(11) 0.4719(8) 0.1801(8) 0.125(5) Uani 1 1 d . . .
C138 C 0.1424(19) 0.4577(10) 0.1164(10) 0.275(18) Uani 1 1 d . A .
H13F H 0.1648 0.5056 0.0989 0.412 Uiso 1 1 calc R . .
H13G H 0.0929 0.4277 0.0936 0.412 Uiso 1 1 calc R . .
H13H H 0.1780 0.4302 0.1133 0.412 Uiso 1 1 calc R . .
C139 C 0.0694(12) 0.5122(10) 0.1890(11) 0.195(10) Uani 1 1 d . A .
H13I H 0.0892 0.5618 0.1738 0.293 Uiso 1 1 calc R . .
H13J H 0.0612 0.5181 0.2328 0.293 Uiso 1 1 calc R . .
H13K H 0.0203 0.4817 0.1659 0.293 Uiso 1 1 calc R . .
O32 O 0.5994(16) 0.3647(16) 0.0208(13) 0.329(12) Uiso 1 1 d D . .
C140 C 0.5440(19) 0.2924(18) 0.0014(17) 0.279(15) Uiso 1 1 d D . .
C141 C 0.420(3) 0.613(3) 0.158(3) 0.46(3) Uiso 1 1 d D . .
O33 O 0.345(3) 0.588(2) 0.124(2) 0.47(2) Uiso 1 1 d D . .
O34 O -0.149(4) 0.415(4) 0.206(3) 0.70(5) Uiso 1 1 d D . .
C142 C -0.109(4) 0.495(4) 0.228(3) 0.48(4) Uiso 1 1 d D . .
O35 O 0.6951(18) 0.4055(17) 0.1773(15) 0.370(14) Uiso 1 1 d D . .
C143 C 0.6302(19) 0.4159(19) 0.1503(16) 0.264(13) Uiso 1 1 d D . .

loop_
_atom_site_aniso_label
_atom_site_aniso_U_11
_atom_site_aniso_U_22
_atom_site_aniso_U_33
_atom_site_aniso_U_23
_atom_site_aniso_U_13
_atom_site_aniso_U_12
Dy1 0.0597(3) 0.0681(3) 0.0570(3) 0.0027(2) 0.0091(2) 0.0202(2)
Dy2 0.0613(3) 0.0852(4) 0.0690(3) 0.0024(3) 0.0150(2) 0.0163(3)
Dy3 0.0663(3) 0.0683(3) 0.0702(3) 0.0014(2) 0.0065(2) 0.0151(2)
Dy4 0.0619(3) 0.0800(3) 0.0709(3) -0.0035(3) 0.0020(2) 0.0194(3)
Dy5 0.0801(3) 0.0854(4) 0.0654(3) 0.0065(3) 0.0121(2) 0.0383(3)
Dy6 0.0822(3) 0.0846(4) 0.0655(3) 0.0014(3) 0.0151(3) 0.0368(3)
Dy7 0.1126(5) 0.0752(4) 0.0996(5) 0.0071(3) 0.0137(4) 0.0152(3)
N1 0.083(6) 0.067(5) 0.068(6) 0.004(4) 0.021(5) 0.018(5)
N2 0.095(7) 0.087(7) 0.093(7) -0.001(5) -0.026(6) 0.035(6)
N3 0.113(8) 0.075(6) 0.067(6) -0.009(5) 0.004(5) 0.035(6)
N4 0.077(6) 0.110(8) 0.053(5) 0.006(5) 0.005(4) 0.043(5)
N5 0.122(9) 0.092(8) 0.089(7) 0.003(6) 0.012(6) 0.046(7)
N6 0.078(5) 0.066(5) 0.061(5) 0.000(4) 0.013(4) 0.015(4)
N7 0.075(7) 0.114(9) 0.102(8) -0.007(6) 0.026(6) 0.020(6)
N8 0.108(8) 0.065(6) 0.125(9) -0.017(6) 0.026(7) -0.010(6)
N10 0.138(12) 0.135(12) 0.26(2) 0.072(13) -0.027(13) 0.010(10)
N9 0.085(7) 0.088(7) 0.097(7) 0.013(6) 0.027(5) -0.005(6)
O1 0.069(4) 0.074(5) 0.078(5) 0.010(4) 0.015(4) 0.034(4)
O2 0.066(4) 0.069(4) 0.061(4) -0.006(3) 0.012(3) 0.021(4)
O3 0.070(4) 0.070(4) 0.063(4) 0.001(3) 0.008(3) 0.025(3)
O4 0.065(4) 0.095(5) 0.060(4) -0.007(4) 0.000(3) 0.024(4)
O5 0.089(5) 0.153(8) 0.075(5) 0.013(5) 0.018(4) 0.054(5)
O6 0.061(4) 0.068(4) 0.073(4) 0.013(4) 0.006(3) 0.021(3)
O7 0.076(5) 0.071(5) 0.080(5) 0.004(4) 0.000(4) 0.025(4)
O8 0.074(5) 0.109(6) 0.132(8) -0.007(6) -0.014(5) 0.021(5)
O9 0.063(4) 0.083(5) 0.063(4) -0.002(3) 0.009(3) 0.022(4)
O10 0.061(4) 0.075(5) 0.091(5) 0.015(4) 0.013(4) 0.019(4)
O11 0.100(6) 0.085(5) 0.100(6) -0.012(5) 0.001(4) 0.034(5)
O12 0.073(4) 0.076(5) 0.077(5) 0.003(4) 0.009(3) 0.022(4)
O13 0.064(4) 0.081(5) 0.066(4) 0.003(3) 0.016(3) 0.026(4)
O14 0.091(6) 0.128(8) 0.144(9) 0.050(7) -0.025(6) -0.009(5)
O15 0.072(4) 0.079(5) 0.056(4) 0.011(4) 0.012(3) 0.028(4)
O16 0.061(4) 0.072(5) 0.079(5) 0.001(4) 0.000(3) 0.012(4)
O17 0.107(6) 0.089(6) 0.118(7) 0.017(5) 0.003(5) 0.041(5)
O18 0.102(6) 0.079(5) 0.087(6) -0.001(4) 0.028(4) 0.027(5)
O19 0.147(8) 0.068(5) 0.124(8) -0.014(5) 0.032(6) 0.002(6)
O20 0.081(5) 0.105(6) 0.081(5) 0.011(4) 0.024(4) 0.047(4)
O21 0.070(4) 0.078(5) 0.058(4) 0.008(4) 0.017(3) 0.022(4)
O22 0.082(5) 0.084(5) 0.077(5) 0.018(4) 0.018(4) 0.040(4)
O23 0.075(5) 0.091(5) 0.094(6) -0.005(4) 0.011(4) 0.029(4)
O24 0.103(6) 0.070(5) 0.098(6) 0.011(4) 0.035(5) 0.021(5)
O25 0.130(8) 0.080(6) 0.122(8) 0.010(6) 0.044(6) -0.001(5)
O26 0.064(4) 0.117(6) 0.077(5) -0.004(4) 0.010(3) 0.033(4)
O27 0.082(5) 0.080(5) 0.087(6) -0.005(4) -0.011(4) 0.013(4)
O28 0.105(6) 0.080(5) 0.081(6) -0.007(4) -0.005(5) 0.012(5)
O29 0.236(16) 0.078(7) 0.36(2) 0.068(11) -0.143(16) -0.052(9)
O30 0.098(6) 0.080(5) 0.099(6) 0.023(5) 0.012(5) 0.018(5)
O31 0.117(7) 0.079(6) 0.126(8) 0.007(5) -0.015(6) 0.021(5)
C1 0.065(7) 0.075(7) 0.062(7) -0.001(5) 0.012(5) 0.013(6)
C2 0.071(7) 0.078(7) 0.066(7) -0.001(6) 0.011(5) 0.023(6)
C3 0.092(8) 0.109(9) 0.072(8) -0.005(7) 0.010(6) 0.029(8)
C4 0.104(9) 0.110(9) 0.072(7) 0.027(7) 0.023(6) 0.045(8)
C5 0.082(7) 0.077(7) 0.082(8) 0.011(6) 0.022(6) 0.021(6)
C6 0.092(8) 0.082(8) 0.078(8) 0.009(6) 0.018(6) 0.031(7)
C7 0.098(9) 0.118(11) 0.109(11) 0.029(9) 0.054(8) 0.045(8)
C8 0.112(11) 0.215(18) 0.132(13) 0.060(13) 0.054(10) 0.087(12)
C9 0.123(13) 0.27(2) 0.157(17) 0.066(17) 0.058(12) 0.123(16)
C10 0.119(11) 0.146(13) 0.141(14) 0.045(11) 0.075(10) 0.080(11)
C15 0.124(11) 0.082(8) 0.086(9) 0.006(7) 0.038(8) 0.031(8)
C11 0.123(11) 0.127(12) 0.106(11) -0.038(9) 0.034(9) 0.036(9)
C12 0.126(13) 0.159(15) 0.110(12) -0.026(10) 0.026(9) 0.035(11)
C13 0.165(16) 0.082(9) 0.170(17) -0.008(10) 0.090(14) 0.037(10)
C14 0.149(15) 0.148(15) 0.151(16) 0.021(13) 0.068(13) 0.073(13)
C16 0.072(7) 0.076(7) 0.054(6) 0.001(5) 0.012(5) 0.024(6)
C17 0.089(8) 0.080(7) 0.064(7) 0.014(6) 0.004(6) 0.039(7)
C18 0.136(11) 0.148(12) 0.068(8) 0.032(8) 0.026(7) 0.074(10)
C19 0.107(9) 0.080(8) 0.086(8) 0.010(6) -0.012(7) 0.039(7)
C20 0.141(13) 0.107(11) 0.152(15) 0.004(10) -0.052(11) 0.045(10)
C31 0.072(7) 0.084(8) 0.050(6) 0.005(5) 0.008(5) 0.020(6)
C32 0.075(7) 0.076(7) 0.060(6) 0.003(5) 0.010(5) 0.011(6)
C33 0.093(9) 0.124(11) 0.117(11) -0.011(8) 0.004(7) 0.059(8)
C34 0.099(9) 0.101(9) 0.073(8) -0.004(7) 0.007(6) 0.026(7)
C35 0.100(9) 0.096(9) 0.082(8) 0.005(7) 0.012(7) 0.043(8)
C36 0.130(12) 0.105(11) 0.089(10) 0.011(8) 0.004(8) -0.007(9)
C37 0.117(11) 0.072(8) 0.106(10) -0.011(7) 0.007(8) 0.006(8)
C38 0.142(12) 0.059(7) 0.076(8) 0.006(6) 0.005(8) 0.011(8)
C39 0.105(10) 0.100(10) 0.079(8) 0.011(7) 0.020(7) 0.032(8)
C40 0.140(12) 0.086(9) 0.092(9) -0.014(7) 0.026(8) 0.045(9)
C45 0.154(14) 0.076(9) 0.104(11) 0.007(8) 0.029(10) 0.024(10)
C41 0.199(19) 0.079(10) 0.128(14) 0.015(9) 0.046(12) 0.007(11)
C42 0.22(2) 0.082(11) 0.18(2) -0.009(11) 0.037(16) 0.040(13)
C43 0.176(18) 0.131(16) 0.21(2) 0.022(15) 0.072(16) 0.039(14)
C44 0.185(17) 0.067(9) 0.154(15) -0.008(9) 0.023(12) 0.040(10)
C46 0.075(7) 0.073(7) 0.051(6) 0.005(5) 0.007(5) 0.013(6)
C47 0.075(7) 0.081(8) 0.069(7) 0.006(6) 0.016(5) 0.018(6)
C48 0.097(9) 0.128(11) 0.078(8) 0.023(8) 0.022(7) 0.028(8)
C49 0.066(7) 0.165(13) 0.098(9) 0.041(9) 0.026(6) 0.035(8)
C50 0.102(11) 0.154(15) 0.141(14) 0.028(12) 0.034(10) 0.021(11)
C61 0.068(7) 0.091(9) 0.058(6) -0.010(6) 0.012(5) 0.035(7)
C62 0.060(6) 0.103(9) 0.064(7) 0.008(6) 0.011(5) 0.032(6)
C63 0.061(7) 0.131(11) 0.101(9) 0.035(8) 0.006(6) 0.021(7)
C64 0.101(9) 0.105(9) 0.073(8) -0.005(7) -0.006(6) 0.045(7)
C65 0.078(7) 0.102(9) 0.079(8) 0.003(7) 0.011(6) 0.020(7)
C66 0.102(9) 0.090(9) 0.097(10) 0.010(8) 0.012(7) 0.035(8)
C67 0.100(10) 0.170(15) 0.107(11) 0.062(11) 0.012(8) 0.071(11)
C68 0.127(12) 0.118(12) 0.170(16) 0.045(11) -0.015(11) 0.051(10)
C69 0.140(14) 0.114(13) 0.22(2) 0.072(14) -0.029(14) 0.025(11)
C70 0.137(13) 0.132(14) 0.171(17) 0.060(13) -0.042(12) 0.049(11)
C75 0.080(8) 0.135(12) 0.087(9) 0.004(9) -0.015(7) 0.032(8)
C71 0.098(10) 0.177(16) 0.098(10) 0.016(10) -0.011(8) 0.067(11)
C72 0.133(14) 0.20(2) 0.147(16) 0.026(14) 0.001(12) 0.085(14)
C73 0.156(17) 0.20(2) 0.177(19) 0.033(17) -0.060(14) 0.085(16)
C74 0.19(2) 0.144(17) 0.24(3) 0.051(17) -0.099(18) 0.024(15)
C76 0.132(12) 0.098(11) 0.061(8) -0.015(7) 0.014(7) 0.006(10)
C77 0.147(13) 0.081(9) 0.095(10) 0.003(7) 0.016(9) 0.053(9)
C78 0.163(14) 0.119(11) 0.088(10) -0.005(8) 0.039(9) 0.061(10)
C79 0.25(2) 0.087(10) 0.109(12) 0.007(9) 0.015(12) 0.070(12)
C80 0.139(12) 0.124(11) 0.100(10) 0.005(8) 0.025(9) 0.088(10)
C91 0.078(8) 0.065(7) 0.071(7) 0.006(6) 0.014(6) 0.007(6)
C92 0.075(7) 0.074(7) 0.064(6) 0.011(5) 0.022(5) 0.026(6)
C93 0.103(9) 0.099(9) 0.080(8) 0.015(7) 0.025(7) 0.038(7)
C94 0.083(7) 0.091(8) 0.071(7) 0.000(6) 0.007(6) 0.031(6)
C95 0.085(7) 0.078(7) 0.063(7) 0.005(5) 0.021(6) 0.022(6)
C96 0.072(8) 0.165(14) 0.128(13) -0.035(11) 0.003(8) 0.045(9)
C97 0.077(8) 0.158(13) 0.089(9) -0.026(8) 0.010(7) 0.044(8)
C98 0.063(7) 0.115(10) 0.077(8) -0.017(7) 0.016(6) 0.019(7)
C99 0.063(6) 0.092(8) 0.075(7) 0.000(6) 0.009(5) 0.026(6)
C100 0.084(8) 0.133(11) 0.081(8) -0.002(8) 0.031(7) 0.034(8)
C105 0.088(9) 0.170(14) 0.096(10) -0.012(10) 0.037(8) 0.047(10)
C101 0.101(10) 0.23(2) 0.110(12) 0.006(12) 0.036(9) 0.070(12)
C102 0.165(17) 0.21(2) 0.137(16) 0.027(15) 0.087(14) 0.074(15)
C103 0.21(2) 0.21(2) 0.145(16) 0.071(15) 0.101(15) 0.123(17)
C104 0.117(11) 0.162(14) 0.109(11) 0.035(10) 0.067(9) 0.058(10)
C106 0.128(12) 0.078(9) 0.068(8) 0.004(7) 0.031(7) 0.013(9)
C107 0.095(10) 0.096(11) 0.149(14) -0.014(9) 0.044(9) -0.011(8)
C108 0.110(13) 0.142(15) 0.25(2) -0.061(15) 0.007(14) -0.004(11)
C109 0.206(19) 0.119(12) 0.159(16) 0.027(12) 0.120(15) 0.012(12)
C110 0.064(8) 0.164(14) 0.089(9) -0.028(9) 0.028(7) 0.005(9)
C121 0.088(8) 0.080(9) 0.078(8) 0.003(7) 0.014(7) 0.010(7)
C122 0.085(8) 0.071(8) 0.082(8) -0.007(6) -0.008(6) 0.001(6)
C123 0.114(10) 0.099(9) 0.085(9) -0.029(7) 0.010(7) 0.002(8)
C124 0.088(9) 0.106(10) 0.143(13) -0.041(9) -0.010(8) 0.012(8)
C125 0.21(2) 0.152(17) 0.23(2) 0.094(18) -0.008(18) 0.028(16)
C126 0.32(4) 0.099(15) 0.57(5) 0.09(2) -0.17(3) 0.019(18)
C127 0.20(2) 0.147(18) 0.28(3) 0.076(19) 0.108(19) 0.084(17)
C128 0.142(15) 0.136(15) 0.21(2) 0.021(15) -0.001(14) 0.014(12)
C129 0.22(2) 0.135(17) 0.26(3) 0.018(18) 0.04(2) 0.010(16)
C130 0.25(3) 0.21(3) 0.44(5) 0.15(3) -0.03(3) 0.01(2)
C135 0.24(2) 0.114(13) 0.153(18) 0.012(12) 0.019(16) 0.044(14)
C131 0.20(2) 0.23(3) 0.19(2) 0.05(2) -0.048(19) 0.04(2)
C132 0.27(3) 0.14(2) 0.66(8) -0.13(4) -0.24(4) 0.08(2)
C133 0.40(5) 0.13(2) 0.35(5) -0.05(3) -0.14(4) 0.01(3)
C134 0.32(5) 0.44(7) 0.65(9) 0.32(7) -0.32(6) -0.24(5)
C136 0.127(12) 0.088(10) 0.081(9) 0.004(7) 0.008(8) 0.046(9)
C137 0.157(15) 0.087(10) 0.108(12) 0.021(9) -0.004(10) 0.015(10)
C138 0.55(5) 0.087(12) 0.144(19) 0.028(12) 0.14(3) 0.05(2)
C139 0.20(2) 0.105(13) 0.28(3) 0.055(15) -0.033(19) 0.060(14)

loop_
_atom_type_symbol
_atom_type_description
_atom_type_scat_dispersion_real
_atom_type_scat_dispersion_imag
_atom_type_scat_source
C C 0.0033 0.0016 'International Tables Vol C Tables 4.2.6.8 and 6.1.1.4'
H H 0.0000 0.0000 'International Tables Vol C Tables 4.2.6.8 and 6.1.1.4'
N N 0.0061 0.0033 'International Tables Vol C Tables 4.2.6.8 and 6.1.1.4'
O O 0.0106 0.0060 'International Tables Vol C Tables 4.2.6.8 and 6.1.1.4'
Dy Dy -0.1892 4.4098 'International Tables Vol C Tables 4.2.6.8 and 6.1.1.4'

loop_
_geom_angle_atom_site_label_1
_geom_angle_atom_site_label_2
_geom_angle_atom_site_label_3
_geom_angle
_geom_angle_site_symmetry_1
_geom_angle_site_symmetry_3
O1 Dy1 O2 91.7(2) . .
O1 Dy1 O13 112.1(2) . .
O2 Dy1 O13 139.6(2) . .
O1 Dy1 O9 138.1(2) . .
O2 Dy1 O9 112.3(2) . .
O13 Dy1 O9 71.5(2) . .
O1 Dy1 O3 71.0(2) . .
O2 Dy1 O3 81.4(2) . .
O13 Dy1 O3 76.6(2) . .
O9 Dy1 O3 143.5(2) . .
O1 Dy1 O21 80.4(2) . .
O2 Dy1 O21 70.6(2) . .
O13 Dy1 O21 142.8(2) . .
O9 Dy1 O21 76.3(2) . .
O3 Dy1 O21 139.1(2) . .
O1 Dy1 O6 145.2(2) . .
O2 Dy1 O6 68.7(2) . .
O13 Dy1 O6 73.6(2) . .
O9 Dy1 O6 76.7(2) . .
O3 Dy1 O6 77.7(2) . .
O21 Dy1 O6 116.6(2) . .
O1 Dy1 O15 67.6(2) . .
O2 Dy1 O15 144.0(2) . .
O13 Dy1 O15 76.4(2) . .
O9 Dy1 O15 73.4(2) . .
O3 Dy1 O15 115.9(2) . .
O21 Dy1 O15 76.9(2) . .
O6 Dy1 O15 142.9(2) . .
O23 Dy2 O10 79.6(3) . .
O23 Dy2 O24 131.7(3) . .
O10 Dy2 O24 144.5(3) . .
O23 Dy2 O26 85.5(3) . .
O10 Dy2 O26 77.6(3) . .
O24 Dy2 O26 115.7(3) . .
O23 Dy2 O21 122.5(2) . .
O10 Dy2 O21 71.8(2) . .
O24 Dy2 O21 76.0(3) . .
O26 Dy2 O21 132.4(2) . .
O23 Dy2 O2 149.5(3) . .
O10 Dy2 O2 78.7(2) . .
O24 Dy2 O2 76.5(2) . .
O26 Dy2 O2 69.2(2) . .
O21 Dy2 O2 69.7(2) . .
O23 Dy2 N6 71.3(3) . .
O10 Dy2 N6 99.4(3) . .
O24 Dy2 N6 80.3(3) . .
O26 Dy2 N6 156.6(3) . .
O21 Dy2 N6 65.8(2) . .
O2 Dy2 N6 133.5(2) . .
O23 Dy2 N7 83.7(3) . .
O10 Dy2 N7 145.3(3) . .
O24 Dy2 N7 65.8(3) . .
O26 Dy2 N7 70.9(3) . .
O21 Dy2 N7 141.7(3) . .
O2 Dy2 N7 102.6(3) . .
N6 Dy2 N7 103.7(3) . .
O11 Dy3 O14 83.0(3) . .
O11 Dy3 O7 141.5(3) . .
O14 Dy3 O7 76.7(3) . .
O11 Dy3 O16 78.9(3) . .
O14 Dy3 O16 143.2(3) . .
O7 Dy3 O16 134.4(2) . .
O11 Dy3 O9 114.2(3) . .
O14 Dy3 O9 145.8(3) . .
O7 Dy3 O9 71.8(2) . .
O16 Dy3 O9 71.0(2) . .
O11 Dy3 O13 146.5(2) . .
O14 Dy3 O13 112.4(3) . .
O7 Dy3 O13 72.0(2) . .
O16 Dy3 O13 71.3(2) . .
O9 Dy3 O13 70.3(2) . .
O11 Dy3 N9 94.5(3) . .
O14 Dy3 N9 73.0(4) . .
O7 Dy3 N9 109.9(3) . .
O16 Dy3 N9 76.8(3) . .
O9 Dy3 N9 130.6(3) . .
O13 Dy3 N9 64.4(3) . .
O11 Dy3 N3 71.6(3) . .
O14 Dy3 N3 98.6(4) . .
O7 Dy3 N3 79.5(3) . .
O16 Dy3 N3 105.5(3) . .
O9 Dy3 N3 62.9(3) . .
O13 Dy3 N3 130.7(3) . .
N9 Dy3 N3 164.8(3) . .
O8 Dy4 O26 87.1(3) . .
O8 Dy4 O27 78.6(3) . .
O26 Dy4 O27 98.5(3) . .
O8 Dy4 O4 111.8(3) . .
O26 Dy4 O4 159.0(2) . .
O27 Dy4 O4 77.4(3) . .
O8 Dy4 O2 147.3(3) . .
O26 Dy4 O2 71.6(2) . .
O27 Dy4 O2 80.4(2) . .
O4 Dy4 O2 87.4(2) . .
O8 Dy4 O6 138.7(3) . .
O26 Dy4 O6 95.4(2) . .
O27 Dy4 O6 140.9(2) . .
O4 Dy4 O6 76.7(2) . .
O2 Dy4 O6 69.7(2) . .
O8 Dy4 N2 73.6(3) . .
O26 Dy4 N2 105.7(3) . .
O27 Dy4 N2 141.7(3) . .
O4 Dy4 N2 89.1(3) . .
O2 Dy4 N2 135.2(3) . .
O6 Dy4 N2 66.0(3) . .
O17 Dy5 O31 77.4(3) . .
O17 Dy5 O22 106.3(3) . .
O31 Dy5 O22 79.2(3) . .
O17 Dy5 O20 93.0(3) . .
O31 Dy5 O20 93.6(3) . .
O22 Dy5 O20 157.1(3) . .
O17 Dy5 O1 151.8(3) . .
O31 Dy5 O1 80.2(3) . .
O22 Dy5 O1 85.8(2) . .
O20 Dy5 O1 71.5(2) . .
O17 Dy5 O15 137.8(3) . .
O31 Dy5 O15 142.5(3) . .
O22 Dy5 O15 78.0(2) . .
O20 Dy5 O15 96.0(2) . .
O1 Dy5 O15 68.8(2) . .
O17 Dy5 N4 72.3(3) . .
O31 Dy5 N4 141.5(3) . .
O22 Dy5 N4 87.0(3) . .
O20 Dy5 N4 111.0(3) . .
O1 Dy5 N4 134.7(3) . .
O15 Dy5 N4 65.9(3) . .
O5 Dy6 O18 131.7(3) . .
O5 Dy6 O20 83.3(3) . .
O18 Dy6 O20 116.5(3) . .
O5 Dy6 O12 80.2(3) . .
O18 Dy6 O12 143.7(3) . .
O20 Dy6 O12 78.8(3) . .
O5 Dy6 O3 124.7(3) . .
O18 Dy6 O3 75.0(3) . .
O20 Dy6 O3 133.1(2) . .
O12 Dy6 O3 71.5(2) . .
O5 Dy6 O1 148.0(3) . .
O18 Dy6 O1 77.4(2) . .
O20 Dy6 O1 69.4(2) . .
O12 Dy6 O1 78.4(2) . .
O3 Dy6 O1 69.6(2) . .
O5 Dy6 N1 72.2(3) . .
O18 Dy6 N1 80.5(3) . .
O20 Dy6 N1 155.5(3) . .
O12 Dy6 N1 98.0(3) . .
O3 Dy6 N1 66.1(2) . .
O1 Dy6 N1 134.2(2) . .
O5 Dy6 N5 81.1(4) . .
O18 Dy6 N5 66.4(3) . .
O20 Dy6 N5 72.1(3) . .
O12 Dy6 N5 146.9(3) . .
O3 Dy6 N5 141.1(3) . .
O1 Dy6 N5 104.9(3) . .
N1 Dy6 N5 102.1(3) . .
O29 Dy7 O25 97.6(7) . .
O29 Dy7 O19 98.5(7) . .
O25 Dy7 O19 163.8(3) . .
O29 Dy7 O28 140.0(4) . .
O25 Dy7 O28 78.1(3) . .
O19 Dy7 O28 88.9(3) . .
O29 Dy7 O30 136.6(4) . .
O25 Dy7 O30 90.2(3) . .
O19 Dy7 O30 78.7(3) . .
O28 Dy7 O30 83.4(3) . .
O29 Dy7 N10 71.4(5) . .
O25 Dy7 N10 87.8(6) . .
O19 Dy7 N10 98.2(5) . .
O28 Dy7 N10 146.5(5) . .
O30 Dy7 N10 66.3(4) . .
O29 Dy7 N8 74.6(4) . .
O25 Dy7 N8 92.9(4) . .
O19 Dy7 N8 90.5(4) . .
O28 Dy7 N8 66.1(3) . .
O30 Dy7 N8 147.9(3) . .
N10 Dy7 N8 145.8(4) . .
C5 N1 C2 117.1(9) . .
C5 N1 Dy6 125.3(8) . .
C2 N1 Dy6 117.5(6) . .
C20 N2 C17 112.4(10) . .
C20 N2 Dy4 127.5(8) . .
C17 N2 Dy4 119.9(6) . .
C35 N3 C32 116.2(10) . .
C35 N3 Dy3 124.0(8) . .
C32 N3 Dy3 119.8(7) . .
C65 N4 C62 113.5(10) . .
C65 N4 Dy5 127.8(8) . .
C62 N4 Dy5 118.7(6) . .
C80 N5 C77 121.4(11) . .
C80 N5 Dy6 122.5(9) . .
C77 N5 Dy6 116.1(8) . .
C95 N6 C92 115.6(8) . .
C95 N6 Dy2 127.0(7) . .
C92 N6 Dy2 117.2(5) . .
C110 N7 C107 120.1(11) . .
C110 N7 Dy2 122.0(9) . .
C107 N7 Dy2 117.7(8) . .
C125 N8 C122 116.3(13) . .
C125 N8 Dy7 124.4(11) . .
C122 N8 Dy7 118.0(7) . .
C137 N10 Dy7 119.6(10) . .
C137 N10 H10A 107.4 . .
Dy7 N10 H10A 107.4 . .
C137 N10 H10B 107.4 . .
Dy7 N10 H10B 107.4 . .
H10A N10 H10B 107.0 . .
C50 N9 C47 117.6(11) . .
C50 N9 Dy3 122.3(10) . .
C47 N9 Dy3 120.1(6) . .
Dy1 O1 Dy5 114.3(3) . .
Dy1 O1 Dy6 104.8(3) . .
Dy5 O1 Dy6 107.6(2) . .
Dy1 O1 H1 104(7) . .
Dy5 O1 H1 129(7) . .
Dy6 O1 H1 92(8) . .
Dy1 O2 Dy4 112.4(3) . .
Dy1 O2 Dy2 104.7(3) . .
Dy4 O2 Dy2 108.0(2) . .
Dy1 O2 H2 115(8) . .
Dy4 O2 H2 100(8) . .
Dy2 O2 H2 116(8) . .
C1 O3 Dy6 121.5(6) . .
C1 O3 Dy1 136.8(6) . .
Dy6 O3 Dy1 100.6(2) . .
C1 O4 Dy4 137.1(6) . .
C7 O5 Dy6 137.0(7) . .
C16 O6 Dy4 123.5(6) . .
C16 O6 Dy1 131.3(6) . .
Dy4 O6 Dy1 105.0(3) . .
C16 O7 Dy3 144.4(7) . .
C22B O8 C22A 25.6(11) . .
C22B O8 Dy4 143.4(10) . .
C22A O8 Dy4 130.3(9) . .
C31 O9 Dy1 111.3(6) . .
C31 O9 Dy3 118.0(6) . .
Dy1 O9 Dy3 109.6(2) . .
C31 O10 Dy2 150.0(7) . .
C38 O11 Dy3 130.3(6) . .
C46 O12 Dy6 150.3(7) . .
C46 O13 Dy1 110.8(6) . .
C46 O13 Dy3 118.2(6) . .
Dy1 O13 Dy3 108.6(2) . .
C53B O14 C53A 11(2) . .
C53B O14 Dy3 126.9(14) . .
C53A O14 Dy3 122.7(13) . .
C61 O15 Dy5 124.4(6) . .
C61 O15 Dy1 130.3(6) . .
Dy5 O15 Dy1 105.3(3) . .
C61 O16 Dy3 145.7(7) . .
C67 O17 Dy5 137.8(7) . .
C76 O18 Dy6 124.4(9) . .
C76 O19 Dy7 129.1(8) . .
C82B O20 C82A 14.4(11) . .
C82B O20 Dy5 132.4(8) . .
C82A O20 Dy5 125.7(8) . .
C82B O20 Dy6 116.5(8) . .
C82A O20 Dy6 121.7(8) . .
Dy5 O20 Dy6 111.1(3) . .
C91 O21 Dy2 121.0(6) . .
C91 O21 Dy1 136.9(6) . .
Dy2 O21 Dy1 100.0(2) . .
C91 O22 Dy5 139.2(7) . .
C98 O23 Dy2 137.2(6) . .
C106 O24 Dy2 124.0(9) . .
C106 O25 Dy7 131.4(8) . .
C113 O26 C163 11.1(12) . .
C113 O26 Dy4 135.7(11) . .
C163 O26 Dy4 127.2(10) . .
C113 O26 Dy2 113.0(10) . .
C163 O26 Dy2 122.0(10) . .
Dy4 O26 Dy2 110.8(3) . .
C121 O27 Dy4 140.6(8) . .
C121 O28 Dy7 125.3(8) . .
C127 O29 Dy7 145.2(11) . .
C136 O30 Dy7 127.6(9) . .
C136 O31 Dy5 140.0(9) . .
O4 C1 O3 124.6(9) . .
O4 C1 C2 116.6(9) . .
O3 C1 C2 118.7(9) . .
C3 C2 N1 110.8(9) . .
C3 C2 C1 110.1(9) . .
N1 C2 C1 109.1(9) . .
C3 C2 C4 110.7(9) . .
N1 C2 C4 109.8(8) . .
C1 C2 C4 106.1(8) . .
C2 C3 H3A 109.5 . .
C2 C3 H3B 109.5 . .
H3A C3 H3B 109.5 . .
C2 C3 H3C 109.5 . .
H3A C3 H3C 109.5 . .
H3B C3 H3C 109.5 . .
C2 C4 H4A 109.5 . .
C2 C4 H4B 109.5 . .
H4A C4 H4B 109.5 . .
C2 C4 H4C 109.5 . .
H4A C4 H4C 109.5 . .
H4B C4 H4C 109.5 . .
N1 C5 C6 131.8(11) . .
N1 C5 H5A 114.1 . .
C6 C5 H5A 114.1 . .
C7 C6 C15 120.0 . .
C7 C6 C5 116.2(6) . .
C15 C6 C5 123.4(6) . .
O5 C7 C8 114.5(6) . .
O5 C7 C6 125.5(6) . .
C8 C7 C6 120.0 . .
C7 C8 C9 120.0 . .
C7 C8 H8A 120.0 . .
C9 C8 H8A 120.0 . .
C10 C9 C8 120.0 . .
C10 C9 H9A 120.0 . .
C8 C9 H9A 120.0 . .
C9 C10 C15 120.0 . .
C9 C10 C14 120.0 . .
C15 C10 C14 120.0 . .
C11 C15 C10 120.0 . .
C11 C15 C6 120.0 . .
C10 C15 C6 120.0 . .
C12 C11 C15 120.0 . .
C12 C11 H11A 120.0 . .
C15 C11 H11A 120.0 . .
C11 C12 C13 120.0 . .
C11 C12 H12A 120.0 . .
C13 C12 H12A 120.0 . .
C14 C13 C12 120.0 . .
C14 C13 H13A 120.0 . .
C12 C13 H13A 120.0 . .
C13 C14 C10 120.0 . .
C13 C14 H14A 120.0 . .
C10 C14 H14A 120.0 . .
O7 C16 O6 123.8(9) . .
O7 C16 C17 116.4(10) . .
O6 C16 C17 119.8(10) . .
N2 C17 C16 108.2(9) . .
N2 C17 C18 111.9(10) . .
C16 C17 C18 105.1(9) . .
N2 C17 C19 111.3(9) . .
C16 C17 C19 109.1(9) . .
C18 C17 C19 110.9(10) . .
C17 C18 H18G 109.5 . .
C17 C18 H18H 109.5 . .
H18G C18 H18H 109.5 . .
C17 C18 H18I 109.5 . .
H18G C18 H18I 109.5 . .
H18H C18 H18I 109.5 . .
C17 C19 H19A 109.5 . .
C17 C19 H19B 109.5 . .
H19A C19 H19B 109.5 . .
C17 C19 H19C 109.5 . .
H19A C19 H19C 109.5 . .
H19B C19 H19C 109.5 . .
N2 C20 C21A 133.4(13) . .
N2 C20 C21B 125.7(13) . .
C21A C20 C21B 25.4(10) . .
C22A C21A C30A 120.0 . .
C22A C21A C20 109.6(11) . .
C30A C21A C20 125.4(11) . .
C21A C22A C23A 120.0 . .
C21A C22A O8 131.1(11) . .
C23A C22A O8 108.4(11) . .
C24A C23A C22A 120.0 . .
C24A C23A H23A 120.0 . .
C22A C23A H23A 120.0 . .
C23A C24A C25A 120.0 . .
C23A C24A H24A 120.0 . .
C25A C24A H24A 120.0 . .
C24A C25A C30A 120.0 . .
C24A C25A C29A 120.0 . .
C30A C25A C29A 120.0 . .
C26A C30A C25A 120.0 . .
C26A C30A C21A 120.0 . .
C25A C30A C21A 120.0 . .
C30A C26A C27A 120.0 . .
C30A C26A H26A 120.0 . .
C27A C26A H26A 120.0 . .
C28A C27A C26A 120.0 . .
C28A C27A H27A 120.0 . .
C26A C27A H27A 120.0 . .
C27A C28A C29A 120.0 . .
C27A C28A H28A 120.0 . .
C29A C28A H28A 120.0 . .
C28A C29A C25A 120.0 . .
C28A C29A H29A 120.0 . .
C25A C29A H29A 120.0 . .
C22B C21B C30B 120.0 . .
C22B C21B C20 120.4(10) . .
C30B C21B C20 119.3(10) . .
O8 C22B C21B 124.1(12) . .
O8 C22B C23B 114.0(12) . .
C21B C22B C23B 120.0 . .
C22B C23B C24B 120.0 . .
C22B C23B H23B 120.0 . .
C24B C23B H23B 120.0 . .
C25B C24B C23B 120.0 . .
C25B C24B H24B 120.0 . .
C23B C24B H24B 120.0 . .
C24B C25B C30B 120.0 . .
C24B C25B C29B 120.0 . .
C30B C25B C29B 120.0 . .
C26B C30B C25B 120.0 . .
C26B C30B C21B 120.0 . .
C25B C30B C21B 120.0 . .
C27B C26B C30B 120.0 . .
C27B C26B H26B 120.0 . .
C30B C26B H26B 120.0 . .
C26B C27B C28B 120.0 . .
C26B C27B H27B 120.0 . .
C28B C27B H27B 120.0 . .
C27B C28B C29B 120.0 . .
C27B C28B H28B 120.0 . .
C29B C28B H28B 120.0 . .
C28B C29B C25B 120.0 . .
C28B C29B H29B 120.0 . .
C25B C29B H29B 120.0 . .
O10 C31 O9 121.9(10) . .
O10 C31 C32 118.8(10) . .
O9 C31 C32 119.2(10) . .
N3 C32 C34 112.0(9) . .
N3 C32 C31 104.8(9) . .
C34 C32 C31 106.2(9) . .
N3 C32 C33 112.1(9) . .
C34 C32 C33 110.9(10) . .
C31 C32 C33 110.5(9) . .
C32 C33 H33A 109.5 . .
C32 C33 H33B 109.5 . .
H33A C33 H33B 109.5 . .
C32 C33 H33C 109.5 . .
H33A C33 H33C 109.5 . .
H33B C33 H33C 109.5 . .
C32 C34 H34A 109.5 . .
C32 C34 H34B 109.5 . .
H34A C34 H34B 109.5 . .
C32 C34 H34C 109.5 . .
H34A C34 H34C 109.5 . .
H34B C34 H34C 109.5 . .
N3 C35 C39 131.1(11) . .
N3 C35 H35A 114.4 . .
C39 C35 H35A 114.4 . .
C37 C36 C45 120.0 . .
C37 C36 H36A 120.0 . .
C45 C36 H36A 120.0 . .
C38 C37 C36 120.0 . .
C38 C37 H37A 120.0 . .
C36 C37 H37A 120.0 . .
O11 C38 C39 124.7(6) . .
O11 C38 C37 115.2(6) . .
C39 C38 C37 120.0 . .
C38 C39 C40 120.0 . .
C38 C39 C35 117.3(6) . .
C40 C39 C35 122.5(6) . .
C45 C40 C39 120.0 . .
C45 C40 C44 120.0 . .
C39 C40 C44 120.0 . .
C41 C45 C40 120.0 . .
C41 C45 C36 120.0 . .
C40 C45 C36 120.0 . .
C45 C41 C42 120.0 . .
C45 C41 H41A 120.0 . .
C42 C41 H41A 120.0 . .
C43 C42 C41 120.0 . .
C43 C42 H42A 120.0 . .
C41 C42 H42A 120.0 . .
C42 C43 C44 120.0 . .
C42 C43 H43A 120.0 . .
C44 C43 H43A 120.0 . .
C43 C44 C40 120.0 . .
C43 C44 H44A 120.0 . .
C40 C44 H44A 120.0 . .
O12 C46 O13 123.8(10) . .
O12 C46 C47 117.7(10) . .
O13 C46 C47 118.5(10) . .
N9 C47 C49 114.0(11) . .
N9 C47 C48 110.5(10) . .
C49 C47 C48 111.2(9) . .
N9 C47 C46 105.4(8) . .
C49 C47 C46 110.6(9) . .
C48 C47 C46 104.5(9) . .
C47 C48 H48A 109.5 . .
C47 C48 H48B 109.5 . .
H48A C48 H48B 109.5 . .
C47 C48 H48C 109.5 . .
H48A C48 H48C 109.5 . .
H48B C48 H48C 109.5 . .
C47 C49 H49A 109.5 . .
C47 C49 H49B 109.5 . .
H49A C49 H49B 109.5 . .
C47 C49 H49C 109.5 . .
H49A C49 H49C 109.5 . .
H49B C49 H49C 109.5 . .
N9 C50 C54A 124.9(16) . .
N9 C50 C54B 124.5(15) . .
C54A C50 C54B 16.3(15) . .
N9 C50 H50 117.6 . .
C54A C50 H50 117.6 . .
C54B C50 H50 115.1 . .
C52A C51A C60A 120.0 . .
C52A C51A H51A 120.0 . .
C60A C51A H51A 120.0 . .
C53A C52A C51A 120.0 . .
C53A C52A H52A 120.0 . .
C51A C52A H52A 120.0 . .
O14 C53A C52A 110.9(19) . .
O14 C53A C54A 127.8(19) . .
C52A C53A C54A 120.0 . .
C55A C54A C53A 120.0 . .
C55A C54A C50 123.8(14) . .
C53A C54A C50 111.8(14) . .
C60A C55A C54A 120.0 . .
C60A C55A C59A 120.0 . .
C54A C55A C59A 120.0 . .
C55A C60A C56A 120.0 . .
C55A C60A C51A 120.0 . .
C56A C60A C51A 120.0 . .
C60A C56A C57A 120.0 . .
C60A C56A H56A 120.0 . .
C57A C56A H56A 120.0 . .
C58A C57A C56A 120.0 . .
C58A C57A H57A 120.0 . .
C56A C57A H57A 120.0 . .
C57A C58A C59A 120.0 . .
C57A C58A H58A 120.0 . .
C59A C58A H58A 120.0 . .
C58A C59A C55A 120.0 . .
C58A C59A H59A 120.0 . .
C55A C59A H59A 120.0 . .
C52B C51B C60B 120.0 . .
C52B C51B H51B 120.0 . .
C60B C51B H51B 120.0 . .
C51B C52B C53B 120.0 . .
C51B C52B H52B 120.0 . .
C53B C52B H52B 120.0 . .
O14 C53B C52B 123.2(19) . .
O14 C53B C54B 115.9(19) . .
C52B C53B C54B 120.0 . .
C55B C54B C53B 120.0 . .
C55B C54B C50 112.7(13) . .
C53B C54B C50 127.3(13) . .
C54B C55B C60B 120.0 . .
C54B C55B C59B 120.0 . .
C60B C55B C59B 120.0 . .
C56B C60B C55B 120.0 . .
C56B C60B C51B 120.0 . .
C55B C60B C51B 120.0 . .
C60B C56B C57B 120.0 . .
C60B C56B H56B 120.0 . .
C57B C56B H56B 120.0 . .
C58B C57B C56B 120.0 . .
C58B C57B H57B 120.0 . .
C56B C57B H57B 120.0 . .
C57B C58B C59B 120.0 . .
C57B C58B C131 103(3) . 1_445
C59B C58B C131 125(2) . 1_445
C57B C58B H58B 120.0 . .
C59B C58B H58B 120.0 . .
C131 C58B H58B 37.9 1_445 .
C58B C59B C55B 120.0 . .
C58B C59B H59B 120.0 . .
C55B C59B H59B 120.0 . .
O16 C61 O15 122.6(10) . .
O16 C61 C62 118.8(11) . .
O15 C61 C62 118.6(11) . .
N4 C62 C61 110.3(10) . .
N4 C62 C63 111.5(9) . .
C61 C62 C63 108.6(9) . .
N4 C62 C64 113.0(8) . .
C61 C62 C64 103.6(8) . .
C63 C62 C64 109.4(10) . .
C62 C63 H63A 109.5 . .
C62 C63 H63B 109.5 . .
H63A C63 H63B 109.5 . .
C62 C63 H63C 109.5 . .
H63A C63 H63C 109.5 . .
H63B C63 H63C 109.5 . .
C62 C64 H64A 109.5 . .
C62 C64 H64B 109.5 . .
H64A C64 H64B 109.5 . .
C62 C64 H64C 109.5 . .
H64A C64 H64C 109.5 . .
H64B C64 H64C 109.5 . .
N4 C65 C66 132.4(11) . .
N4 C65 H65A 113.8 . .
C66 C65 H65A 113.8 . .
C67 C66 C75 120.0 . .
C67 C66 C65 115.7(7) . .
C75 C66 C65 124.3(7) . .
O17 C67 C68 111.7(6) . .
O17 C67 C66 128.3(6) . .
C68 C67 C66 120.0 . .
C67 C68 C69 120.0 . .
C67 C68 H68A 120.0 . .
C69 C68 H68A 120.0 . .
C70 C69 C68 120.0 . .
C70 C69 H69A 120.0 . .
C68 C69 H69A 120.0 . .
C75 C70 C69 120.0 . .
C75 C70 C74 120.0 . .
C69 C70 C74 120.0 . .
C70 C75 C71 120.0 . .
C70 C75 C66 120.0 . .
C71 C75 C66 120.0 . .
C75 C71 C72 120.0 . .
C75 C71 H71A 120.0 . .
C72 C71 H71A 120.0 . .
C73 C72 C71 120.0 . .
C73 C72 H72A 120.0 . .
C71 C72 H72A 120.0 . .
C72 C73 C74 120.0 . .
C72 C73 H73A 120.0 . .
C74 C73 H73A 120.0 . .
C73 C74 C70 120.0 . .
C73 C74 H74A 120.0 . .
C70 C74 H74A 120.0 . .
O19 C76 O18 123.6(14) . .
O19 C76 C77 120.4(14) . .
O18 C76 C77 115.8(12) . .
N5 C77 C76 106.7(11) . .
N5 C77 C79 117.1(13) . .
C76 C77 C79 109.3(13) . .
N5 C77 C78 109.1(12) . .
C76 C77 C78 105.8(11) . .
C79 C77 C78 108.2(11) . .
C77 C78 H78A 109.5 . .
C77 C78 H78B 109.5 . .
H78A C78 H78B 109.5 . .
C77 C78 H78C 109.5 . .
H78A C78 H78C 109.5 . .
H78B C78 H78C 109.5 . .
C77 C79 H79A 109.5 . .
C77 C79 H79B 109.5 . .
H79A C79 H79B 109.5 . .
C77 C79 H79C 109.5 . .
H79A C79 H79C 109.5 . .
H79B C79 H79C 109.5 . .
N5 C80 C81A 135.1(13) . .
N5 C80 C81B 127.2(12) . .
C81A C80 C81B 13.5(11) . .
N5 C80 H80 112.4 . .
C81A C80 H80 112.4 . .
C81B C80 H80 118.8 . .
C80 C81A C82A 119.4(10) . .
C80 C81A C90A 120.3(10) . .
C82A C81A C90A 120.0 . .
C83A C82A C81A 120.0 . .
C83A C82A O20 113.1(10) . .
C81A C82A O20 126.5(10) . .
C84A C83A C82A 120.0 . .
C84A C83A H83A 120.0 . .
C82A C83A H83A 120.0 . .
C83A C84A C85A 120.0 . .
C83A C84A H84A 120.0 . .
C85A C84A H84A 120.0 . .
C90A C85A C84A 120.0 . .
C90A C85A C89A 120.0 . .
C84A C85A C89A 120.0 . .
C86A C90A C85A 120.0 . .
C86A C90A C81A 120.0 . .
C85A C90A C81A 120.0 . .
C87A C86A C90A 120.0 . .
C87A C86A H86A 120.0 . .
C90A C86A H86A 120.0 . .
C86A C87A C88A 120.0 . .
C86A C87A H87A 120.0 . .
C88A C87A H87A 120.0 . .
C89A C88A C87A 120.0 . .
C89A C88A H88A 120.0 . .
C87A C88A H88A 120.0 . .
C88A C89A C85A 120.0 . .
C88A C89A H89A 120.0 . .
C85A C89A H89A 120.0 . .
C82B C81B C90B 120.0 . .
C82B C81B C80 116.3(9) . .
C90B C81B C80 123.6(9) . .
C81B C82B C83B 120.0 . .
C81B C82B O20 123.6(10) . .
C83B C82B O20 116.4(10) . .
C84B C83B C82B 120.0 . .
C84B C83B H83B 120.0 . .
C82B C83B H83B 120.0 . .
C83B C84B C85B 120.0 . .
C83B C84B H84B 120.0 . .
C85B C84B H84B 120.0 . .
C90B C85B C84B 120.0 . .
C90B C85B C89B 120.0 . .
C84B C85B C89B 120.0 . .
C86B C90B C85B 120.0 . .
C86B C90B C81B 120.0 . .
C85B C90B C81B 120.0 . .
C90B C86B C87B 120.0 . .
C90B C86B H86B 120.0 . .
C87B C86B H86B 120.0 . .
C88B C87B C86B 120.0 . .
C88B C87B H87B 120.0 . .
C86B C87B H87B 120.0 . .
C87B C88B C89B 120.0 . .
C87B C88B H88B 120.0 . .
C89B C88B H88B 120.0 . .
C88B C89B C85B 120.0 . .
C88B C89B H89B 120.0 . .
C85B C89B H89B 120.0 . .
O22 C91 O21 123.8(9) . .
O22 C91 C92 117.3(10) . .
O21 C91 C92 118.4(10) . .
C93 C92 N6 109.3(8) . .
C93 C92 C91 108.1(9) . .
N6 C92 C91 109.0(9) . .
C93 C92 C94 112.3(9) . .
N6 C92 C94 111.2(8) . .
C91 C92 C94 106.8(8) . .
C92 C93 H93A 109.5 . .
C92 C93 H93B 109.5 . .
H93A C93 H93B 109.5 . .
C92 C93 H93C 109.5 . .
H93A C93 H93C 109.5 . .
H93B C93 H93C 109.5 . .
C92 C94 H94A 109.5 . .
C92 C94 H94B 109.5 . .
H94A C94 H94B 109.5 . .
C92 C94 H94C 109.5 . .
H94A C94 H94C 109.5 . .
H94B C94 H94C 109.5 . .
N6 C95 C99 130.6(10) . .
N6 C95 H95A 114.7 . .
C99 C95 H95A 114.7 . .
C97 C96 C105 120.0 . .
C97 C96 H96A 120.0 . .
C105 C96 H96A 120.0 . .
C98 C97 C96 120.0 . .
C98 C97 H97A 120.0 . .
C96 C97 H97A 120.0 . .
O23 C98 C97 114.7(5) . .
O23 C98 C99 125.3(5) . .
C97 C98 C99 120.0 . .
C98 C99 C100 120.0 . .
C98 C99 C95 116.2(5) . .
C100 C99 C95 123.1(5) . .
C105 C100 C99 120.0 . .
C105 C100 C104 120.0 . .
C99 C100 C104 120.0 . .
C100 C105 C101 120.0 . .
C100 C105 C96 120.0 . .
C101 C105 C96 120.0 . .
C102 C101 C105 120.0 . .
C102 C101 H10C 120.0 . .
C105 C101 H10C 120.0 . .
C101 C102 C103 120.0 . .
C101 C102 H10D 120.0 . .
C103 C102 H10D 120.0 . .
C104 C103 C102 120.0 . .
C104 C103 H10E 120.0 . .
C102 C103 H10E 120.0 . .
C103 C104 C100 120.0 . .
C103 C104 H10F 120.0 . .
C100 C104 H10F 120.0 . .
O24 C106 O25 120.1(13) . .
O24 C106 C107 119.2(12) . .
O25 C106 C107 120.6(13) . .
N7 C107 C106 105.9(11) . .
N7 C107 C109 106.5(12) . .
C106 C107 C109 109.3(15) . .
N7 C107 C108 114.5(16) . .
C106 C107 C108 108.6(13) . .
C109 C107 C108 111.7(14) . .
C107 C108 H10G 109.5 . .
C107 C108 H10H 109.5 . .
H10G C108 H10H 109.5 . .
C107 C108 H10I 109.5 . .
H10G C108 H10I 109.5 . .
H10H C108 H10I 109.5 . .
C107 C109 H10J 109.5 . .
C107 C109 H10K 109.5 . .
H10J C109 H10K 109.5 . .
C107 C109 H10L 109.5 . .
H10J C109 H10L 109.5 . .
H10K C109 H10L 109.5 . .
N7 C110 C114 127.5(14) . .
N7 C110 C164 127.7(12) . .
C114 C110 C164 3.4(15) . .
N7 C110 H110 116.3 . .
C114 C110 H110 116.3 . .
C164 C110 H110 115.9 . .
C112 C111 C120 120.0 . .
C112 C111 H11B 120.0 . .
C120 C111 H11B 120.0 . .
C113 C112 C111 120.0 . .
C113 C112 H11C 120.0 . .
C111 C112 H11C 120.0 . .
O26 C113 C112 113.4(9) . .
O26 C113 C114 126.2(10) . .
C112 C113 C114 120.0 . .
C110 C114 C113 120.4(10) . .
C110 C114 C115 119.2(10) . .
C113 C114 C115 120.0 . .
C120 C115 C114 120.0 . .
C120 C115 C119 120.0 . .
C114 C115 C119 120.0 . .
C115 C120 C116 120.0 . .
C115 C120 C111 120.0 . .
C116 C120 C111 120.0 . .
C117 C116 C120 120.0 . .
C117 C116 H11D 120.0 . .
C120 C116 H11D 120.0 . .
C118 C117 C116 120.0 . .
C118 C117 H11E 120.0 . .
C116 C117 H11E 120.0 . .
C117 C118 C119 120.0 . .
C117 C118 H11F 120.0 . .
C119 C118 H11F 120.0 . .
C118 C119 C115 120.0 . .
C118 C119 H11G 120.0 . .
C115 C119 H11G 120.0 . .
C162 C161 C170 120.0 . .
C162 C161 H16A 120.0 . .
C170 C161 H16A 120.0 . .
C163 C162 C161 120.0 . .
C163 C162 H16B 120.0 . .
C161 C162 H16B 120.0 . .
C162 C163 C164 120.0 . .
C162 C163 O26 118.8(9) . .
C164 C163 O26 119.4(9) . .
C165 C164 C163 120.0 . .
C165 C164 C110 122.3(8) . .
C163 C164 C110 117.7(8) . .
C164 C165 C170 120.0 . .
C164 C165 C169 120.0 . .
C170 C165 C169 120.0 . .
C166 C170 C165 120.0 . .
C166 C170 C161 120.0 . .
C165 C170 C161 120.0 . .
C170 C166 C167 120.0 . .
C170 C166 H16C 120.0 . .
C167 C166 H16C 120.0 . .
C168 C167 C166 120.0 . .
C168 C167 H16D 120.0 . .
C166 C167 H16D 120.0 . .
C169 C168 C167 120.0 . .
C169 C168 H16E 120.0 . .
C167 C168 H16E 120.0 . .
C168 C169 C165 120.0 . .
C168 C169 H16F 120.0 . .
C165 C169 H16F 120.0 . .
O28 C121 O27 123.0(12) . .
O28 C121 C122 120.0(12) . .
O27 C121 C122 117.0(12) . .
N8 C122 C123 111.9(11) . .
N8 C122 C121 106.2(10) . .
C123 C122 C121 105.2(9) . .
N8 C122 C124 112.7(11) . .
C123 C122 C124 111.8(11) . .
C121 C122 C124 108.4(10) . .
C122 C123 H12D 109.5 . .
C122 C123 H12E 109.5 . .
H12D C123 H12E 109.5 . .
C122 C123 H12F 109.5 . .
H12D C123 H12F 109.5 . .
H12E C123 H12F 109.5 . .
C122 C124 H12G 109.5 . .
C122 C124 H12H 109.5 . .
H12G C124 H12H 109.5 . .
C122 C124 H12I 109.5 . .
H12G C124 H12I 109.5 . .
H12H C124 H12I 109.5 . .
N8 C125 C126 132.6(19) . .
N8 C125 H125 113.7 . .
C126 C125 H125 113.7 . .
C127 C126 C135 120.0 . .
C127 C126 C125 118.6(12) . .
C135 C126 C125 121.2(12) . .
O29 C127 C128 115.3(11) . .
O29 C127 C126 123.7(11) . .
C128 C127 C126 120.0 . .
C127 C128 C129 120.0 . .
C127 C128 H128 120.0 . .
C129 C128 H128 120.0 . .
C130 C129 C128 120.0 . .
C130 C129 H129 120.0 . .
C128 C129 H129 120.0 . .
C129 C130 C135 120.0 . .
C129 C130 C134 120.0 . .
C135 C130 C134 120.0 . .
C131 C135 C130 120.0 . .
C131 C135 C126 120.0 . .
C130 C135 C126 120.0 . .
C135 C131 C132 120.0 . .
C135 C131 C58B 83(6) . 1_665
C132 C131 C58B 84(3) . 1_665
C135 C131 H131 120.0 . .
C132 C131 H131 120.0 . .
C58B C131 H131 103.0 1_665 .
C133 C132 C131 120.0 . .
C133 C132 H132 120.0 . .
C131 C132 H132 120.0 . .
C132 C133 C134 120.0 . .
C132 C133 H133 120.0 . .
C134 C133 H133 120.0 . .
C133 C134 C130 120.0 . .
C133 C134 H134 120.0 . .
C130 C134 H134 120.0 . .
O31 C136 O30 125.5(13) . .
O31 C136 C137 119.3(14) . .
O30 C136 C137 115.2(14) . .
C138 C137 N10 111(2) . .
C138 C137 C136 106.9(13) . .
N10 C137 C136 110.4(13) . .
C138 C137 C139 112.8(18) . .
N10 C137 C139 108.2(15) . .
C136 C137 C139 107.3(14) . .
C137 C138 H13F 109.5 . .
C137 C138 H13G 109.5 . .
H13F C138 H13G 109.5 . .
C137 C138 H13H 109.5 . .
H13F C138 H13H 109.5 . .
H13G C138 H13H 109.5 . .
C137 C139 H13I 109.5 . .
C137 C139 H13J 109.5 . .
H13I C139 H13J 109.5 . .
C137 C139 H13K 109.5 . .
H13I C139 H13K 109.5 . .
H13J C139 H13K 109.5 . .

loop_
_geom_bond_atom_site_label_1
_geom_bond_atom_site_label_2
_geom_bond_distance
_geom_bond_site_symmetry_2
Dy1 O1 2.284(6) .
Dy1 O2 2.295(7) .
Dy1 O13 2.384(6) .
Dy1 O9 2.394(7) .
Dy1 O3 2.442(7) .
Dy1 O21 2.466(6) .
Dy1 O6 2.478(6) .
Dy1 O15 2.491(7) .
Dy2 O23 2.211(7) .
Dy2 O10 2.337(7) .
Dy2 O24 2.346(8) .
Dy2 O26 2.374(7) .
Dy2 O21 2.405(6) .
Dy2 O2 2.417(6) .
Dy2 N6 2.475(8) .
Dy2 N7 2.482(11) .
Dy3 O11 2.225(8) .
Dy3 O14 2.274(9) .
Dy3 O7 2.351(7) .
Dy3 O16 2.359(7) .
Dy3 O9 2.408(7) .
Dy3 O13 2.444(7) .
Dy3 N9 2.482(10) .
Dy3 N3 2.514(9) .
Dy4 O8 2.192(8) .
Dy4 O26 2.305(7) .
Dy4 O27 2.326(8) .
Dy4 O4 2.329(7) .
Dy4 O2 2.342(7) .
Dy4 O6 2.381(7) .
Dy4 N2 2.483(10) .
Dy5 O17 2.216(8) .
Dy5 O31 2.287(9) .
Dy5 O22 2.290(7) .
Dy5 O20 2.300(7) .
Dy5 O1 2.326(7) .
Dy5 O15 2.381(7) .
Dy5 N4 2.496(9) .
Dy6 O5 2.191(8) .
Dy6 O18 2.321(8) .
Dy6 O20 2.338(7) .
Dy6 O12 2.351(8) .
Dy6 O3 2.396(6) .
Dy6 O1 2.412(7) .
Dy6 N1 2.473(8) .
Dy6 N5 2.509(10) .
Dy7 O29 2.151(10) .
Dy7 O25 2.267(10) .
Dy7 O19 2.283(10) .
Dy7 O28 2.330(8) .
Dy7 O30 2.343(9) .
Dy7 N10 2.464(14) .
Dy7 N8 2.492(12) .
N1 C5 1.305(12) .
N1 C2 1.496(13) .
N2 C20 1.331(14) .
N2 C17 1.479(14) .
N3 C35 1.288(14) .
N3 C32 1.471(13) .
N4 C65 1.310(13) .
N4 C62 1.489(14) .
N5 C80 1.281(14) .
N5 C77 1.443(17) .
N6 C95 1.292(12) .
N6 C92 1.517(12) .
N7 C110 1.249(14) .
N7 C107 1.486(18) .
N8 C125 1.36(2) .
N8 C122 1.464(16) .
N10 C137 1.443(19) .
N10 H10A 0.9200 .
N10 H10B 0.9200 .
N9 C50 1.297(17) .
N9 C47 1.489(14) .
O1 H1 0.91(4) .
O2 H2 0.85(4) .
O3 C1 1.278(12) .
O4 C1 1.251(11) .
O5 C7 1.330(9) .
O6 C16 1.286(12) .
O7 C16 1.247(12) .
O8 C22B 1.266(15) .
O8 C22A 1.532(15) .
O9 C31 1.277(11) .
O10 C31 1.229(12) .
O11 C38 1.351(9) .
O12 C46 1.234(12) .
O13 C46 1.249(12) .
O14 C53B 1.30(2) .
O14 C53A 1.36(2) .
O15 C61 1.309(13) .
O16 C61 1.229(12) .
O17 C67 1.353(10) .
O18 C76 1.290(16) .
O19 C76 1.283(15) .
O20 C82B 1.404(12) .
O20 C82A 1.414(12) .
O21 C91 1.282(12) .
O22 C91 1.243(12) .
O23 C98 1.346(9) .
O24 C106 1.269(15) .
O25 C106 1.280(15) .
O26 C113 1.375(13) .
O26 C163 1.412(13) .
O27 C121 1.270(14) .
O28 C121 1.262(14) .
O29 C127 1.349(12) .
O30 C136 1.282(15) .
O31 C136 1.208(16) .
C1 C2 1.532(14) .
C2 C3 1.496(15) .
C2 C4 1.563(14) .
C3 H3A 0.9800 .
C3 H3B 0.9800 .
C3 H3C 0.9800 .
C4 H4A 0.9800 .
C4 H4B 0.9800 .
C4 H4C 0.9800 .
C5 C6 1.459(12) .
C5 H5A 0.9500 .
C6 C7 1.3900 .
C6 C15 1.3900 .
C7 C8 1.3900 .
C8 C9 1.3900 .
C8 H8A 0.9500 .
C9 C10 1.3900 .
C9 H9A 0.9500 .
C10 C15 1.3900 .
C10 C14 1.3900 .
C15 C11 1.3900 .
C11 C12 1.3900 .
C11 H11A 0.9500 .
C12 C13 1.3900 .
C12 H12A 0.9500 .
C13 C14 1.3900 .
C13 H13A 0.9500 .
C14 H14A 0.9500 .
C16 C17 1.515(14) .
C17 C18 1.541(15) .
C17 C19 1.548(15) .
C18 H18G 0.9800 .
C18 H18H 0.9800 .
C18 H18I 0.9800 .
C19 H19A 0.9800 .
C19 H19B 0.9800 .
C19 H19C 0.9800 .
C20 C21A 1.447(15) .
C20 C21B 1.506(15) .
C21A C22A 1.3900 .
C21A C30A 1.3900 .
C22A C23A 1.3900 .
C23A C24A 1.3900 .
C23A H23A 0.9500 .
C24A C25A 1.3900 .
C24A H24A 0.9500 .
C25A C30A 1.3900 .
C25A C29A 1.3900 .
C30A C26A 1.3900 .
C26A C27A 1.3900 .
C26A H26A 0.9500 .
C27A C28A 1.3900 .
C27A H27A 0.9500 .
C28A C29A 1.3900 .
C28A H28A 0.9500 .
C29A H29A 0.9500 .
C21B C22B 1.3900 .
C21B C30B 1.3900 .
C22B C23B 1.3900 .
C23B C24B 1.3900 .
C23B H23B 0.9500 .
C24B C25B 1.3900 .
C24B H24B 0.9500 .
C25B C30B 1.3900 .
C25B C29B 1.3900 .
C30B C26B 1.3900 .
C26B C27B 1.3900 .
C26B H26B 0.9500 .
C27B C28B 1.3900 .
C27B H27B 0.9500 .
C28B C29B 1.3900 .
C28B H28B 0.9500 .
C29B H29B 0.9500 .
C31 C32 1.520(15) .
C32 C34 1.500(14) .
C32 C33 1.532(15) .
C33 H33A 0.9800 .
C33 H33B 0.9800 .
C33 H33C 0.9800 .
C34 H34A 0.9800 .
C34 H34B 0.9800 .
C34 H34C 0.9800 .
C35 C39 1.463(14) .
C35 H35A 0.9500 .
C36 C37 1.3900 .
C36 C45 1.3900 .
C36 H36A 0.9500 .
C37 C38 1.3900 .
C37 H37A 0.9500 .
C38 C39 1.3900 .
C39 C40 1.3900 .
C40 C45 1.3900 .
C40 C44 1.3900 .
C45 C41 1.3900 .
C41 C42 1.3900 .
C41 H41A 0.9500 .
C42 C43 1.3900 .
C42 H42A 0.9500 .
C43 C44 1.3900 .
C43 H43A 0.9500 .
C44 H44A 0.9500 .
C46 C47 1.575(14) .
C47 C49 1.491(15) .
C47 C48 1.506(15) .
C48 H48A 0.9800 .
C48 H48B 0.9800 .
C48 H48C 0.9800 .
C49 H49A 0.9800 .
C49 H49B 0.9800 .
C49 H49C 0.9800 .
C50 C54A 1.50(3) .
C50 C54B 1.54(3) .
C50 H50 0.9500 .
C51A C52A 1.3900 .
C51A C60A 1.3900 .
C51A H51A 0.9500 .
C52A C53A 1.3900 .
C52A H52A 0.9500 .
C53A C54A 1.3900 .
C54A C55A 1.3900 .
C55A C60A 1.3900 .
C55A C59A 1.3900 .
C60A C56A 1.3900 .
C56A C57A 1.3900 .
C56A H56A 0.9500 .
C57A C58A 1.3900 .
C57A H57A 0.9500 .
C58A C59A 1.3900 .
C58A H58A 0.9500 .
C59A H59A 0.9500 .
C51B C52B 1.3900 .
C51B C60B 1.3900 .
C51B H51B 0.9500 .
C52B C53B 1.3900 .
C52B H52B 0.9500 .
C53B C54B 1.3900 .
C54B C55B 1.3900 .
C55B C60B 1.3900 .
C55B C59B 1.3900 .
C60B C56B 1.3900 .
C56B C57B 1.3900 .
C56B H56B 0.9500 .
C57B C58B 1.3900 .
C57B H57B 0.9500 .
C58B C59B 1.3900 .
C58B C131 1.97(18) 1_445
C58B H58B 0.9500 .
C59B H59B 0.9500 .
C61 C62 1.492(14) .
C62 C63 1.523(14) .
C62 C64 1.556(15) .
C63 H63A 0.9800 .
C63 H63B 0.9800 .
C63 H63C 0.9800 .
C64 H64A 0.9800 .
C64 H64B 0.9800 .
C64 H64C 0.9800 .
C65 C66 1.451(14) .
C65 H65A 0.9500 .
C66 C67 1.3900 .
C66 C75 1.3900 .
C67 C68 1.3900 .
C68 C69 1.3900 .
C68 H68A 0.9500 .
C69 C70 1.3900 .
C69 H69A 0.9500 .
C70 C75 1.3900 .
C70 C74 1.3900 .
C75 C71 1.3900 .
C71 C72 1.3900 .
C71 H71A 0.9500 .
C72 C73 1.3900 .
C72 H72A 0.9500 .
C73 C74 1.3900 .
C73 H73A 0.9500 .
C74 H74A 0.9500 .
C76 C77 1.543(19) .
C77 C79 1.547(17) .
C77 C78 1.577(18) .
C78 H78A 0.9800 .
C78 H78B 0.9800 .
C78 H78C 0.9800 .
C79 H79A 0.9800 .
C79 H79B 0.9800 .
C79 H79C 0.9800 .
C80 C81A 1.298(14) .
C80 C81B 1.561(14) .
C80 H80 0.9500 .
C81A C82A 1.3900 .
C81A C90A 1.3900 .
C82A C83A 1.3900 .
C83A C84A 1.3900 .
C83A H83A 0.9500 .
C84A C85A 1.3900 .
C84A H84A 0.9500 .
C85A C90A 1.3900 .
C85A C89A 1.3900 .
C90A C86A 1.3900 .
C86A C87A 1.3900 .
C86A H86A 0.9500 .
C87A C88A 1.3900 .
C87A H87A 0.9500 .
C88A C89A 1.3900 .
C88A H88A 0.9500 .
C89A H89A 0.9500 .
C81B C82B 1.3900 .
C81B C90B 1.3900 .
C82B C83B 1.3900 .
C83B C84B 1.3900 .
C83B H83B 0.9500 .
C84B C85B 1.3900 .
C84B H84B 0.9500 .
C85B C90B 1.3900 .
C85B C89B 1.3900 .
C90B C86B 1.3900 .
C86B C87B 1.3900 .
C86B H86B 0.9500 .
C87B C88B 1.3900 .
C87B H87B 0.9500 .
C88B C89B 1.3900 .
C88B H88B 0.9500 .
C89B H89B 0.9500 .
C91 C92 1.521(14) .
C92 C93 1.512(14) .
C92 C94 1.549(14) .
C93 H93A 0.9800 .
C93 H93B 0.9800 .
C93 H93C 0.9800 .
C94 H94A 0.9800 .
C94 H94B 0.9800 .
C94 H94C 0.9800 .
C95 C99 1.464(11) .
C95 H95A 0.9500 .
C96 C97 1.3900 .
C96 C105 1.3900 .
C96 H96A 0.9500 .
C97 C98 1.3900 .
C97 H97A 0.9500 .
C98 C99 1.3900 .
C99 C100 1.3900 .
C100 C105 1.3900 .
C100 C104 1.3900 .
C105 C101 1.3900 .
C101 C102 1.3900 .
C101 H10C 0.9500 .
C102 C103 1.3900 .
C102 H10D 0.9500 .
C103 C104 1.3900 .
C103 H10E 0.9500 .
C104 H10F 0.9500 .
C106 C107 1.493(19) .
C107 C109 1.54(2) .
C107 C108 1.55(2) .
C108 H10G 0.9800 .
C108 H10H 0.9800 .
C108 H10I 0.9800 .
C109 H10J 0.9800 .
C109 H10K 0.9800 .
C109 H10L 0.9800 .
C110 C114 1.280(14) .
C110 C164 1.613(15) .
C110 H110 0.9500 .
C111 C112 1.3900 .
C111 C120 1.3900 .
C111 H11B 0.9500 .
C112 C113 1.3900 .
C112 H11C 0.9500 .
C113 C114 1.3900 .
C114 C115 1.3900 .
C115 C120 1.3900 .
C115 C119 1.3900 .
C120 C116 1.3900 .
C116 C117 1.3900 .
C116 H11D 0.9500 .
C117 C118 1.3900 .
C117 H11E 0.9500 .
C118 C119 1.3900 .
C118 H11F 0.9500 .
C119 H11G 0.9500 .
C161 C162 1.3900 .
C161 C170 1.3900 .
C161 H16A 0.9500 .
C162 C163 1.3900 .
C162 H16B 0.9500 .
C163 C164 1.3900 .
C164 C165 1.3900 .
C165 C170 1.3900 .
C165 C169 1.3900 .
C170 C166 1.3900 .
C166 C167 1.3900 .
C166 H16C 0.9500 .
C167 C168 1.3900 .
C167 H16D 0.9500 .
C168 C169 1.3900 .
C168 H16E 0.9500 .
C169 H16F 0.9500 .
C121 C122 1.537(16) .
C122 C123 1.511(17) .
C122 C124 1.551(17) .
C123 H12D 0.9800 .
C123 H12E 0.9800 .
C123 H12F 0.9800 .
C124 H12G 0.9800 .
C124 H12H 0.9800 .
C124 H12I 0.9800 .
C125 C126 1.479(15) .
C125 H125 0.9500 .
C126 C127 1.3900 .
C126 C135 1.3900 .
C127 C128 1.3900 .
C128 C129 1.3900 .
C128 H128 0.9500 .
C129 C130 1.3900 .
C129 H129 0.9500 .
C130 C135 1.3900 .
C130 C134 1.3900 .
C135 C131 1.3900 .
C131 C132 1.3900 .
C131 C58B 2.0(2) 1_665
C131 H131 0.9500 .
C132 C133 1.3900 .
C132 H132 0.9500 .
C133 C134 1.3900 .
C133 H133 0.9500 .
C134 H134 0.9500 .
C136 C137 1.564(19) .
C137 C138 1.44(2) .
C137 C139 1.58(2) .
C138 H13F 0.9800 .
C138 H13G 0.9800 .
C138 H13H 0.9800 .
C139 H13I 0.9800 .
C139 H13J 0.9800 .
C139 H13K 0.9800 .
O32 C140 1.417(18) .
C141 O33 1.45(2) .
O34 C142 1.47(2) .
O35 C143 1.400(18) .
